data_4345852
loop_
_publ_author_name
'Jin, Fei'
'Yang, Shangfeng'
'Troyanov, Sergey I.'

_publ_section_title
;
 New Isolated-Pentagon-Rule Isomers of Fullerene C98 Captured as Chloro
 Derivatives.
;
_journal_issue 9
_journal_name_full 'Inorganic chemistry'
_journal_page_first 4780
_journal_page_last 4783
_journal_paper_doi 10.1021/acs.inorgchem.7b00568
_journal_volume 56
_journal_year 2017
_chemical_formula_sum 'C196 Cl52.33'
_chemical_formula_weight 4209.06
_space_group_crystal_system triclinic
_space_group_IT_number 2
_space_group_name_Hall '-P 1'
_space_group_name_H-M_alt 'P -1'
_symmetry_space_group_name_Hall '-P 1'
_symmetry_space_group_name_H-M 'P -1'
_atom_sites_solution_secondary difmap
_audit_creation_method SHELXL-2014/7
_cell_angle_alpha 63.374(5)
_cell_angle_beta 86.758(8)
_cell_angle_gamma 88.661(8)
_cell_formula_units_Z 2
_cell_length_a 12.5420(10)
_cell_length_b 25.6900(10)
_cell_length_c 26.0830(10)
_cell_measurement_reflns_used 25000
_cell_measurement_temperature 100(2)
_cell_measurement_theta_max 32
_cell_measurement_theta_min 5
_cell_volume 7500.8(8)
_computing_cell_refinement XDS
_computing_data_collection XDS
_computing_data_reduction XDS
_computing_structure_refinement 'SHELXL-2014/7 (Sheldrick, 2014)'
_computing_structure_solution SHELXD
_diffrn_ambient_temperature 100(2)
_diffrn_measured_fraction_theta_full 0.883
_diffrn_measured_fraction_theta_max 0.780
_diffrn_measurement_device_type MAR225
_diffrn_measurement_method CCD
_diffrn_radiation_type synchrotron
_diffrn_radiation_wavelength 0.895
_diffrn_reflns_av_R_equivalents 0.1017
_diffrn_reflns_av_unetI/netI 0.1479
_diffrn_reflns_Laue_measured_fraction_full 0.883
_diffrn_reflns_Laue_measured_fraction_max 0.780
_diffrn_reflns_limit_h_max 15
_diffrn_reflns_limit_h_min -15
_diffrn_reflns_limit_k_max 33
_diffrn_reflns_limit_k_min -33
_diffrn_reflns_limit_l_max 32
_diffrn_reflns_limit_l_min -30
_diffrn_reflns_number 51556
_diffrn_reflns_point_group_measured_fraction_full 0.883
_diffrn_reflns_point_group_measured_fraction_max 0.780
_diffrn_reflns_theta_full 32.450
_diffrn_reflns_theta_max 36.621
_diffrn_reflns_theta_min 2.048
_diffrn_source 'BL 14.3 PSF, BESSY, Berlin, Germany'
_exptl_absorpt_coefficient_mu 1.920
_exptl_absorpt_correction_type none
_exptl_crystal_colour red
_exptl_crystal_density_diffrn 1.864
_exptl_crystal_description plate
_exptl_crystal_F_000 4131
_exptl_crystal_size_max 0.030
_exptl_crystal_size_mid 0.020
_exptl_crystal_size_min 0.010
_refine_diff_density_max 2.071
_refine_diff_density_min -1.550
_refine_diff_density_rms 0.258
_refine_ls_extinction_method none
_refine_ls_goodness_of_fit_ref 1.295
_refine_ls_hydrogen_treatment undef
_refine_ls_matrix_type full
_refine_ls_number_parameters 2297
_refine_ls_number_reflns 29045
_refine_ls_number_restraints 90
_refine_ls_restrained_S_all 1.294
_refine_ls_R_factor_all 0.1809
_refine_ls_R_factor_gt 0.1241
_refine_ls_shift/su_max 0.030
_refine_ls_shift/su_mean 0.000
_refine_ls_structure_factor_coef Fsqd
_refine_ls_weighting_details 'w=1/[\s^2^(Fo^2^)+(0.0900P)^2^+60.0000P] where P=(Fo^2^+2Fc^2^)/3'
_refine_ls_weighting_scheme calc
_refine_ls_wR_factor_gt 0.2995
_refine_ls_wR_factor_ref 0.3160
_reflns_Friedel_coverage 0.000
_reflns_number_gt 17376
_reflns_number_total 29045
_reflns_threshold_expression 'I > 2\s(I)'
_cod_data_source_file ic7b00568_si_002.cif
_cod_data_source_block test
_cod_database_code 4345852
_shelx_shelxl_version_number 2014/7
_shelx_space_group_comment
;
The symmetry employed for this shelxl refinement is uniquely defined
by the following loop, which should always be used as a source of
symmetry information in preference to the above space-group names.
They are only intended as comments.
;
_shelx_estimated_absorpt_t_min 0.970
_shelx_estimated_absorpt_t_max 0.990

loop_
_space_group_symop_operation_xyz
'x, y, z'
'-x, -y, -z'

loop_
_atom_site_label
_atom_site_type_symbol
_atom_site_fract_x
_atom_site_fract_y
_atom_site_fract_z
_atom_site_U_iso_or_equiv
_atom_site_adp_type
_atom_site_occupancy
_atom_site_site_symmetry_order
_atom_site_calc_flag
_atom_site_refinement_flags_adp
_atom_site_refinement_flags_occupancy
Cl1 Cl 1.0806(2) 0.33393(12) 0.58101(13) 0.0275(6) Uani 1 1 d . .
Cl2 Cl 0.9983(2) 0.17211(12) 0.62690(13) 0.0280(6) Uani 1 1 d . .
Cl3 Cl 1.0331(2) 0.06723(11) 0.78941(12) 0.0252(6) Uani 1 1 d . .
Cl4 Cl 1.0654(2) 0.13479(11) 0.90324(12) 0.0262(6) Uani 1 1 d . .
Cl5 Cl 1.0494(2) 0.30178(11) 0.85816(13) 0.0275(6) Uani 1 1 d . .
Cl6 Cl 1.1065(2) 0.39485(11) 0.69702(13) 0.0255(6) Uani 1 1 d . .
Cl7 Cl 0.8729(2) 0.46226(11) 0.49550(12) 0.0247(6) Uani 1 1 d . .
Cl8 Cl 0.7302(2) 0.14815(12) 0.57382(12) 0.0280(6) Uani 1 1 d . .
Cl9 Cl 0.7997(2) -0.03507(11) 0.88689(12) 0.0268(6) Uani 1 1 d . .
Cl10 Cl 0.8281(2) 0.02972(11) 0.99961(12) 0.0262(6) Uani 1 1 d . .
Cl11 Cl 0.8031(2) 0.35026(11) 0.92741(12) 0.0267(6) Uani 1 1 d . .
Cl12 Cl 0.8958(2) 0.52584(11) 0.60761(12) 0.0263(6) Uani 1 1 d . .
Cl13 Cl 0.6099(3) 0.42425(11) 0.46517(12) 0.0294(6) Uani 1 1 d . .
Cl14 Cl 0.4047(3) 0.35891(13) 0.50712(14) 0.0336(7) Uani 1 1 d . .
Cl15 Cl 0.5001(2) 0.05805(11) 0.66896(13) 0.0281(6) Uani 1 1 d . .
Cl16 Cl 0.5350(2) -0.03180(11) 0.82208(14) 0.0263(6) Uani 1 1 d . .
Cl17 Cl 0.5875(2) 0.08907(11) 1.04387(12) 0.0272(6) Uani 1 1 d . .
Cl18 Cl 0.4108(2) 0.17670(12) 1.01026(12) 0.0280(6) Uani 1 1 d . .
Cl19 Cl 0.6021(2) 0.46234(11) 0.84252(13) 0.0263(6) Uani 1 1 d . .
Cl20 Cl 0.6565(2) 0.54994(11) 0.68433(13) 0.0272(6) Uani 1 1 d . .
Cl21 Cl 0.3204(3) 0.43463(12) 0.56038(13) 0.0309(7) Uani 1 1 d . .
Cl22 Cl 0.2244(2) 0.15292(12) 0.70740(13) 0.0283(6) Uani 1 1 d . .
Cl23 Cl 0.2619(2) 0.05147(11) 0.86684(12) 0.0240(6) Uani 1 1 d . .
Cl24 Cl 0.2930(2) 0.10693(11) 0.96589(12) 0.0267(6) Uani 1 1 d . .
Cl25 Cl 0.2862(2) 0.40145(12) 0.81564(13) 0.0299(6) Uani 1 1 d . .
Cl26 Cl 0.3307(2) 0.49154(11) 0.66050(12) 0.0239(6) Uani 1 1 d . .
C1 C 0.9582(9) 0.2169(4) 0.7043(5) 0.021(2) Uani 1 1 d . .
C2 C 0.9664(9) 0.1806(4) 0.7619(5) 0.020(2) Uani 1 1 d . .
C3 C 0.9714(9) 0.2016(4) 0.8024(5) 0.021(2) Uani 1 1 d . .
C4 C 0.9742(8) 0.2624(4) 0.7850(5) 0.020(2) Uani 1 1 d U .
C5 C 0.9869(9) 0.2960(4) 0.7278(5) 0.021(2) Uani 1 1 d . .
C6 C 0.9796(9) 0.2764(5) 0.6872(5) 0.024(2) Uani 1 1 d . .
C7 C 0.9632(9) 0.3231(5) 0.6291(5) 0.021(2) Uani 1 1 d . .
C8 C 0.8653(9) 0.3098(4) 0.6037(5) 0.020(2) Uani 1 1 d . .
C9 C 0.8446(10) 0.2507(5) 0.6192(5) 0.023(2) Uani 1 1 d . .
C10 C 0.8994(10) 0.1980(5) 0.6654(5) 0.024(2) Uani 1 1 d . .
C11 C 0.8207(9) 0.1469(4) 0.7027(5) 0.020(2) Uani 1 1 d . .
C12 C 0.8359(10) 0.1115(5) 0.7607(5) 0.026(3) Uani 1 1 d . .
C13 C 0.9309(9) 0.1184(4) 0.7905(5) 0.023(2) Uani 1 1 d . .
C14 C 0.9045(9) 0.1082(4) 0.8495(5) 0.019(2) Uani 1 1 d . .
C15 C 0.9462(9) 0.1567(5) 0.8619(5) 0.022(2) Uani 1 1 d . .
C16 C 0.8636(9) 0.1795(5) 0.8913(5) 0.023(2) Uani 1 1 d . .
C17 C 0.8615(9) 0.2399(4) 0.8770(5) 0.022(2) Uani 1 1 d . .
C18 C 0.9349(9) 0.2860(5) 0.8265(5) 0.022(2) Uani 1 1 d . .
C19 C 0.8747(9) 0.3445(4) 0.7933(5) 0.022(2) Uani 1 1 d . .
C20 C 0.8935(9) 0.3796(4) 0.7342(5) 0.022(2) Uani 1 1 d . .
C21 C 0.9762(9) 0.3620(4) 0.7000(5) 0.024(2) Uani 1 1 d . .
C22 C 0.9439(9) 0.3751(4) 0.6412(5) 0.020(2) Uani 1 1 d . .
C23 C 0.8774(9) 0.4167(5) 0.6130(5) 0.024(3) Uani 1 1 d . .
C24 C 0.8102(9) 0.4169(4) 0.5662(4) 0.019(2) Uani 1 1 d . .
C25 C 0.7947(10) 0.3550(5) 0.5733(5) 0.024(2) Uani 1 1 d . .
C26 C 0.6954(9) 0.3424(5) 0.5582(5) 0.022(2) Uani 1 1 d . .
C27 C 0.6761(9) 0.2849(5) 0.5720(5) 0.022(2) Uani 1 1 d . .
C28 C 0.7504(9) 0.2404(5) 0.5987(5) 0.023(2) Uani 1 1 d . .
C29 C 0.6958(9) 0.1817(5) 0.6207(5) 0.023(2) Uani 1 1 d . .
C30 C 0.7269(9) 0.1407(4) 0.6797(5) 0.022(2) Uani 1 1 d . .
C31 C 0.6480(9) 0.1015(4) 0.7150(5) 0.020(2) Uani 1 1 d U .
C32 C 0.6626(9) 0.0674(4) 0.7722(5) 0.022(2) Uani 1 1 d . .
C33 C 0.7570(9) 0.0693(4) 0.7969(5) 0.019(2) Uani 1 1 d U .
C34 C 0.7582(9) 0.0405(4) 0.8605(5) 0.025(3) Uani 1 1 d U .
C35 C 0.8267(9) 0.0733(4) 0.8835(5) 0.024(2) Uani 1 1 d . .
C36 C 0.7750(9) 0.0797(4) 0.9326(4) 0.022(2) Uani 1 1 d . .
C37 C 0.7796(9) 0.1426(4) 0.9255(5) 0.019(2) Uani 1 1 d . .
C38 C 0.6921(9) 0.1649(4) 0.9451(5) 0.020(2) Uani 1 1 d . .
C39 C 0.6956(9) 0.2232(5) 0.9320(5) 0.021(2) Uani 1 1 d . .
C40 C 0.7833(9) 0.2589(4) 0.9014(5) 0.022(2) Uani 1 1 d . .
C41 C 0.7489(9) 0.3224(4) 0.8813(5) 0.022(2) Uani 1 1 d . .
C42 C 0.7891(9) 0.3597(4) 0.8207(5) 0.023(2) Uani 1 1 d . .
C43 C 0.7229(9) 0.4068(4) 0.7886(5) 0.021(2) Uani 1 1 d . .
C44 C 0.7404(9) 0.4380(4) 0.7315(5) 0.022(2) Uani 1 1 d . .
C45 C 0.8282(9) 0.4264(4) 0.7029(5) 0.022(2) Uani 1 1 d U .
C46 C 0.8289(9) 0.4548(4) 0.6386(5) 0.023(2) Uani 1 1 d U .
C47 C 0.7158(9) 0.4608(4) 0.6189(5) 0.021(2) Uani 1 1 d . .
C48 C 0.7080(9) 0.4411(4) 0.5779(5) 0.021(2) Uani 1 1 d . .
C49 C 0.6095(10) 0.4232(4) 0.5691(5) 0.025(3) Uani 1 1 d . .
C50 C 0.6004(9) 0.3839(4) 0.5425(5) 0.019(2) Uani 1 1 d . .
C51 C 0.4842(10) 0.3535(5) 0.5658(5) 0.027(3) Uani 1 1 d . .
C52 C 0.4851(9) 0.2895(4) 0.6023(5) 0.020(2) Uani 1 1 d . .
C53 C 0.5680(10) 0.2587(5) 0.5902(5) 0.026(3) Uani 1 1 d . .
C54 C 0.5789(9) 0.1992(5) 0.6207(5) 0.023(2) Uani 1 1 d . .
C55 C 0.5016(10) 0.1670(4) 0.6639(5) 0.022(2) Uani 1 1 d . .
C56 C 0.5310(10) 0.1046(4) 0.7028(5) 0.022(2) Uani 1 1 d . .
C57 C 0.4822(9) 0.0827(4) 0.7615(5) 0.021(2) Uani 1 1 d . .
C58 C 0.5582(10) 0.0435(4) 0.8051(5) 0.026(3) Uani 1 1 d . .
C59 C 0.5524(10) 0.0523(4) 0.8590(5) 0.025(3) Uani 1 1 d . .
C60 C 0.6502(9) 0.0463(4) 0.8865(5) 0.021(2) Uani 1 1 d . .
C61 C 0.6571(9) 0.0676(4) 0.9258(5) 0.020(2) Uani 1 1 d . .
C62 C 0.5729(9) 0.0945(4) 0.9397(5) 0.021(2) Uani 1 1 d . .
C63 C 0.5836(9) 0.1316(4) 0.9680(4) 0.018(2) Uani 1 1 d . .
C64 C 0.4791(9) 0.1741(4) 0.9489(5) 0.022(2) Uani 1 1 d . .
C65 C 0.5023(10) 0.2375(4) 0.9114(5) 0.022(2) Uani 1 1 d . .
C66 C 0.6001(10) 0.2588(4) 0.9193(5) 0.023(2) Uani 1 1 d . .
C67 C 0.6302(9) 0.3160(5) 0.8869(5) 0.022(2) Uani 1 1 d . .
C68 C 0.5615(9) 0.3564(4) 0.8479(5) 0.022(2) Uani 1 1 d . .
C69 C 0.6088(10) 0.4144(5) 0.8080(5) 0.023(2) Uani 1 1 d . .
C70 C 0.5601(9) 0.4427(4) 0.7502(5) 0.022(2) Uani 1 1 d . .
C71 C 0.6421(9) 0.4735(4) 0.7023(5) 0.024(2) Uani 1 1 d . .
C72 C 0.6244(10) 0.4655(5) 0.6497(5) 0.025(2) Uani 1 1 d . .
C73 C 0.5246(9) 0.4480(4) 0.6407(5) 0.021(2) Uani 1 1 d . .
C74 C 0.5204(9) 0.4264(4) 0.6005(5) 0.020(2) Uani 1 1 d . .
C75 C 0.4294(10) 0.3882(5) 0.5988(6) 0.028(3) Uani 1 1 d . .
C76 C 0.3870(10) 0.3514(4) 0.6586(5) 0.022(2) Uani 1 1 d . .
C77 C 0.3692(9) 0.2908(5) 0.6813(5) 0.022(2) Uani 1 1 d . .
C78 C 0.4160(9) 0.2592(5) 0.6506(5) 0.023(2) Uani 1 1 d . .
C79 C 0.4228(9) 0.1970(4) 0.6789(5) 0.022(2) Uani 1 1 d . .
C80 C 0.3511(8) 0.1645(4) 0.7317(5) 0.019(2) Uani 1 1 d . .
C81 C 0.4009(9) 0.1087(4) 0.7751(5) 0.022(2) Uani 1 1 d U .
C82 C 0.3738(9) 0.1015(4) 0.8344(5) 0.022(2) Uani 1 1 d . .
C83 C 0.4677(9) 0.0796(4) 0.8722(5) 0.020(2) Uani 1 1 d . .
C84 C 0.4785(9) 0.1010(4) 0.9129(4) 0.021(2) Uani 1 1 d . .
C85 C 0.4076(9) 0.1465(4) 0.9196(5) 0.022(2) Uani 1 1 d . .
C86 C 0.3688(10) 0.1878(4) 0.8621(5) 0.023(2) Uani 1 1 d . .
C87 C 0.3720(9) 0.2479(4) 0.8399(5) 0.021(2) Uani 1 1 d U .
C88 C 0.4388(9) 0.2749(4) 0.8672(5) 0.022(2) Uani 1 1 d . .
C89 C 0.4672(9) 0.3350(5) 0.8380(5) 0.020(2) Uani 1 1 d . .
C90 C 0.4026(9) 0.3756(5) 0.7885(5) 0.024(2) Uani 1 1 d . .
C91 C 0.4657(9) 0.4238(4) 0.7419(5) 0.022(2) Uani 1 1 d . .
C92 C 0.4329(10) 0.4352(4) 0.6843(5) 0.025(2) Uani 1 1 d . .
C93 C 0.3840(9) 0.3767(4) 0.6970(5) 0.022(2) Uani 1 1 d . .
C94 C 0.3691(9) 0.3443(5) 0.7548(5) 0.023(2) Uani 1 1 d . .
C95 C 0.3504(8) 0.2831(4) 0.7803(5) 0.019(2) Uani 1 1 d . .
C96 C 0.3425(9) 0.2586(4) 0.7414(5) 0.021(2) Uani 1 1 d . .
C97 C 0.3371(9) 0.1970(4) 0.7669(5) 0.022(2) Uani 1 1 d . .
C98 C 0.3462(9) 0.1641(4) 0.8233(5) 0.021(2) Uani 1 1 d . .
Cl1B Cl 1.3417(3) 0.10354(13) 0.40697(14) 0.0342(7) Uani 1 1 d . .
Cl2B Cl 1.2690(2) 0.04286(11) 0.29859(13) 0.0283(6) Uani 1 1 d . .
Cl3B Cl 1.3315(2) 0.15009(12) 0.13941(13) 0.0278(6) Uani 1 1 d . .
Cl4B Cl 1.3797(3) 0.32272(13) 0.09149(14) 0.0331(7) Uani 1 1 d . .
Cl5B Cl 1.3533(2) 0.38766(12) 0.20208(14) 0.0308(7) Uani 1 1 d . .
Cl6B Cl 1.3812(2) 0.27621(13) 0.35583(14) 0.0317(7) Uani 1 1 d . .
Cl7B Cl 1.1162(3) 0.09692(13) 0.52801(13) 0.0385(8) Uani 1 1 d . .
Cl8B Cl 0.9906(3) -0.03325(11) 0.32914(13) 0.0292(6) Uani 1 1 d . .
Cl9B Cl 1.1172(2) 0.18747(12) 0.02405(12) 0.0283(6) Uani 1 1 d . .
C10B Cl 1.1579(3) 0.35951(13) -0.02564(13) 0.0359(7) Uani 1 1 d . .
C11B Cl 1.1175(2) 0.50067(11) 0.17458(14) 0.0307(7) Uani 1 1 d . .
C12B Cl 1.1558(3) 0.26767(13) 0.47929(14) 0.0351(7) Uani 1 1 d . .
C13B Cl 0.8427(3) 0.03860(13) 0.53113(14) 0.0392(8) Uani 1 1 d . .
C14B Cl 0.6496(4) 0.04170(19) 0.4707(2) 0.0611(11) Uani 1 1 d . .
C15B Cl 0.7746(2) 0.01245(12) 0.22010(14) 0.0299(7) Uani 1 1 d . .
C16B Cl 0.8483(2) 0.11882(12) 0.06955(13) 0.0297(6) Uani 1 1 d . .
C17B Cl 0.9067(4) 0.45495(15) -0.01995(17) 0.0598(12) Uani 1 1 d . .
C18B Cl 0.9062(2) 0.48391(11) 0.28757(14) 0.0301(7) Uani 1 1 d . .
C19B Cl 0.9217(3) 0.36861(12) 0.43888(13) 0.0315(7) Uani 1 1 d . .
C20B Cl 0.5709(4) 0.15323(19) 0.4692(2) 0.0607(11) Uani 1 1 d . .
C21B Cl 0.5078(2) 0.12190(13) 0.23783(15) 0.0330(7) Uani 1 1 d . .
C22B Cl 0.5737(2) 0.22962(13) 0.07698(14) 0.0324(7) Uani 1 1 d . .
C23B Cl 0.5790(3) 0.41247(13) 0.27869(16) 0.0377(8) Uani 1 1 d . .
C24B Cl 0.6022(2) 0.30031(14) 0.43247(15) 0.0342(7) Uani 1 1 d . .
C1A C 1.2389(9) 0.1596(4) 0.2682(5) 0.024(2) Uani 1 1 d . .
C2A C 1.2560(10) 0.1980(5) 0.2113(5) 0.025(2) Uani 1 1 d . .
C3A C 1.2688(9) 0.2579(4) 0.1934(5) 0.021(2) Uani 1 1 d . .
C4A C 1.2669(9) 0.2805(5) 0.2320(5) 0.023(2) Uani 1 1 d . .
C5A C 1.2704(9) 0.2411(5) 0.2887(5) 0.024(2) Uani 1 1 d . .
C6A C 1.2559(9) 0.1797(5) 0.3075(5) 0.024(2) Uani 1 1 d . .
C7A C 1.2305(9) 0.1495(5) 0.3691(5) 0.025(2) Uani 1 1 d . .
C8A C 1.1300(10) 0.1127(4) 0.3811(5) 0.027(3) Uani 1 1 d . .
C9A C 1.1089(10) 0.0879(5) 0.3431(5) 0.025(2) Uani 1 1 d . .
C10A C 1.1761(11) 0.1039(5) 0.2860(5) 0.028(3) Uani 1 1 d . .
C11A C 1.1036(9) 0.1099(4) 0.2369(5) 0.024(2) Uani 1 1 d . .
C12A C 1.1262(10) 0.1482(4) 0.1791(5) 0.025(2) Uani 1 1 d . .
C13A C 1.2265(9) 0.1865(5) 0.1626(5) 0.024(2) Uani 1 1 d . .
C14A C 1.2092(9) 0.2468(5) 0.1160(5) 0.023(2) Uani 1 1 d . .
C15A C 1.2527(9) 0.2913(5) 0.1317(5) 0.027(3) Uani 1 1 d . .
C16A C 1.1756(9) 0.3415(4) 0.1203(5) 0.023(2) Uani 1 1 d . .
C17A C 1.1718(10) 0.3668(4) 0.1594(5) 0.024(2) Uani 1 1 d . .
C18A C 1.2315(9) 0.3429(4) 0.2156(5) 0.020(2) Uani 1 1 d . .
C19A C 1.1655(10) 0.3465(5) 0.2655(5) 0.028(3) Uani 1 1 d . .
C20A C 1.1757(10) 0.3052(5) 0.3238(5) 0.029(3) Uani 1 1 d . .
C21A C 1.2556(9) 0.2561(5) 0.3380(5) 0.024(2) Uani 1 1 d . .
C22A C 1.2111(10) 0.1996(4) 0.3852(5) 0.025(3) Uani 1 1 d . .
C23A C 1.1425(11) 0.1970(5) 0.4253(5) 0.029(3) Uani 1 1 d . .
C24A C 1.0694(11) 0.1444(5) 0.4578(5) 0.029(3) Uani 1 1 d . .
C25A C 1.0543(11) 0.1104(5) 0.4236(5) 0.031(3) Uani 1 1 d . .
C26A C 0.9518(10) 0.0853(5) 0.4274(5) 0.027(3) Uani 1 1 d . .
C27A C 0.9349(11) 0.0605(5) 0.3914(5) 0.031(3) Uani 1 1 d . .
C28A C 1.0146(10) 0.0594(4) 0.3521(5) 0.027(3) Uani 1 1 d . .
C29A C 0.9646(9) 0.0433(4) 0.3102(5) 0.025(3) Uani 1 1 d . .
C30A C 1.0069(10) 0.0792(4) 0.2503(5) 0.025(3) Uani 1 1 d . .
C31A C 0.9351(10) 0.0924(5) 0.2071(5) 0.026(3) Uani 1 1 d . .
C32A C 0.9584(10) 0.1312(5) 0.1519(5) 0.024(2) Uani 1 1 d . .
C33A C 1.0576(10) 0.1606(5) 0.1360(5) 0.026(3) Uani 1 1 d . .
C34A C 1.0682(9) 0.2113(5) 0.0778(5) 0.023(2) Uani 1 1 d . .
C35A C 1.1403(10) 0.2584(5) 0.0769(5) 0.027(3) Uani 1 1 d . .
C36A C 1.0940(10) 0.3180(5) 0.0455(5) 0.025(2) Uani 1 1 d . .
C37A C 1.0962(10) 0.3537(4) 0.0799(5) 0.025(3) Uani 1 1 d . .
C38A C 1.0122(10) 0.3911(5) 0.0769(5) 0.025(2) Uani 1 1 d . .
C39A C 1.0115(11) 0.4170(5) 0.1135(5) 0.030(3) Uani 1 1 d . .
C40A C 1.0927(9) 0.4083(4) 0.1524(5) 0.022(2) Uani 1 1 d . .
C41A C 1.0562(9) 0.4299(5) 0.1949(5) 0.026(3) Uani 1 1 d . .
C42A C 1.0828(9) 0.3883(5) 0.2538(5) 0.023(2) Uani 1 1 d . .
C43A C 1.0127(10) 0.3851(5) 0.2985(5) 0.027(3) Uani 1 1 d . .
C44A C 1.0237(9) 0.3442(5) 0.3536(5) 0.027(3) Uani 1 1 d . .
C45A C 1.1043(10) 0.3026(5) 0.3681(5) 0.024(2) Uani 1 1 d . .
C46A C 1.0948(10) 0.2512(5) 0.4261(5) 0.029(3) Uani 1 1 d . .
C47A C 0.9781(11) 0.2347(5) 0.4425(5) 0.028(3) Uani 1 1 d . .
C48A C 0.9644(11) 0.1751(5) 0.4612(5) 0.028(3) Uani 1 1 d . .
C49A C 0.8646(11) 0.1530(5) 0.4598(5) 0.032(3) Uani 1 1 d . .
C50A C 0.8526(11) 0.0973(5) 0.4580(5) 0.029(3) Uani 1 1 d . .
C51A C 0.7455(14) 0.1051(6) 0.4262(7) 0.049(4) Uani 1 1 d . .
C52A C 0.7471(10) 0.0986(5) 0.3738(6) 0.030(3) Uani 1 1 d . .
C53A C 0.8323(10) 0.0626(4) 0.3675(5) 0.026(3) Uani 1 1 d . .
C54A C 0.8474(11) 0.0556(5) 0.3185(5) 0.030(3) Uani 1 1 d . .
C55A C 0.7792(10) 0.0821(5) 0.2733(5) 0.027(3) Uani 1 1 d . .
C56A C 0.8161(9) 0.0807(5) 0.2178(6) 0.028(3) Uani 1 1 d . .
C57A C 0.7749(9) 0.1319(5) 0.1653(5) 0.024(2) Uani 1 1 d . .
C58A C 0.8600(11) 0.1527(5) 0.1172(5) 0.030(3) Uani 1 1 d . .
C59A C 0.8643(10) 0.2187(5) 0.0826(5) 0.026(3) Uani 1 1 d . .
C60A C 0.9646(10) 0.2445(5) 0.0609(4) 0.021(2) Uani 1 1 d . .
C61A C 0.9793(10) 0.3035(5) 0.0427(5) 0.025(2) Uani 1 1 d . .
C62A C 0.8941(10) 0.3375(5) 0.0454(5) 0.029(3) Uani 1 1 d . .
C63A C 0.9092(11) 0.3925(5) 0.0496(5) 0.029(3) Uani 1 1 d . .
C64A C 0.8116(11) 0.3904(5) 0.0894(6) 0.036(3) Uani 1 1 d . .
C65A C 0.8149(11) 0.4073(5) 0.1337(5) 0.029(3) Uani 1 1 d . .
C66A C 0.9137(11) 0.4306(4) 0.1384(5) 0.029(3) Uani 1 1 d . .
C67A C 0.9370(10) 0.4347(5) 0.1875(5) 0.028(3) Uani 1 1 d . .
C68A C 0.8614(12) 0.4180(5) 0.2341(6) 0.034(3) Uani 1 1 d . .
C69A C 0.9035(10) 0.4124(5) 0.2896(5) 0.026(3) Uani 1 1 d . .
C70A C 0.8419(10) 0.3688(5) 0.3423(5) 0.028(3) Uani 1 1 d . .
C71A C 0.9204(10) 0.3357(5) 0.3903(6) 0.029(3) Uani 1 1 d . .
C72A C 0.8952(10) 0.2723(5) 0.4238(5) 0.026(3) Uani 1 1 d . .
C73A C 0.7917(10) 0.2500(5) 0.4216(6) 0.031(3) Uani 1 1 d . .
C74A C 0.7826(10) 0.1906(5) 0.4389(5) 0.030(3) Uani 1 1 d . .
C75A C 0.6956(14) 0.1646(6) 0.4199(6) 0.045(4) Uani 1 1 d . .
C76A C 0.6596(10) 0.2046(6) 0.3637(6) 0.030(3) Uani 1 1 d . .
C77A C 0.6449(10) 0.1883(5) 0.3195(5) 0.027(3) Uani 1 1 d . .
C78A C 0.6883(9) 0.1307(5) 0.3256(5) 0.026(3) Uani 1 1 d . .
C79A C 0.7002(9) 0.1198(5) 0.2779(5) 0.025(2) Uani 1 1 d . .
C80A C 0.6411(9) 0.1560(5) 0.2250(6) 0.029(3) Uani 1 1 d . .
C81A C 0.6948(10) 0.1650(5) 0.1686(5) 0.027(3) Uani 1 1 d . .
C82A C 0.6791(9) 0.2266(5) 0.1239(5) 0.026(3) Uani 1 1 d . .
C83A C 0.7793(10) 0.2521(5) 0.0871(5) 0.029(3) Uani 1 1 d . .
C84A C 0.7955(11) 0.3110(5) 0.0692(5) 0.029(3) Uani 1 1 d . .
C85A C 0.7408(11) 0.3460(6) 0.0943(7) 0.038(3) Uani 1 1 d . .
C86A C 0.6753(10) 0.3158(5) 0.1468(6) 0.031(3) Uani 1 1 d . .
C87A C 0.6747(9) 0.3337(5) 0.1904(5) 0.026(2) Uani 1 1 d . .
C88A C 0.7440(10) 0.3827(5) 0.1839(5) 0.027(3) Uani 1 1 d . .
C89A C 0.7651(11) 0.3926(4) 0.2310(6) 0.030(3) Uani 1 1 d . .
C90A C 0.6940(10) 0.3639(5) 0.2850(6) 0.030(3) Uani 1 1 d . .
C91A C 0.7481(11) 0.3466(5) 0.3405(5) 0.028(3) Uani 1 1 d U .
C92A C 0.7081(9) 0.2895(5) 0.3863(6) 0.028(3) Uani 1 1 d . .
C93A C 0.6609(9) 0.2648(5) 0.3486(6) 0.029(3) Uani 1 1 d . .
C94A C 0.6545(9) 0.3062(5) 0.2931(6) 0.024(2) Uani 1 1 d U .
C95A C 0.6417(9) 0.2919(5) 0.2480(5) 0.025(2) Uani 1 1 d . .
C96A C 0.6270(10) 0.2308(5) 0.2630(6) 0.030(3) Uani 1 1 d . .
C97A C 0.6281(9) 0.2178(5) 0.2168(5) 0.027(3) Uani 1 1 d . .
C98A C 0.6487(9) 0.2569(5) 0.1615(6) 0.027(3) Uani 1 1 d . .
Cl01 Cl 0.5718(12) 0.4056(9) -0.0040(6) 0.096(6) Uani 0.364(7) 1 d . P
Cl02 Cl 0.5270(16) 0.4589(7) 0.0853(7) 0.091(5) Uani 0.364(7) 1 d . P
Cl03 Cl 0.4843(18) 0.5103(8) 0.0042(7) 0.039(6) Uani 0.219(4) 1 d U P
Cl04 Cl 0.541(4) 0.4746(17) -0.0130(18) 0.066(13) Uani 0.146(3) 1 d U P
Cl05 Cl 0.6228(9) 0.3817(5) 0.0336(5) 0.055(3) Uani 0.364(7) 1 d . P
Cl06 Cl 0.7512(12) 0.4761(6) 0.0343(8) 0.086(5) Uani 0.364(7) 1 d . P
Cl07 Cl 0.375(3) 0.4787(10) 0.0519(11) 0.071(7) Uani 0.182(4) 1 d U P
Cl08 Cl 0.534(3) -0.0447(15) 0.861(2) 0.101(10) Uani 0.182(4) 1 d U P
Cl09 Cl 0.364(2) 0.1711(15) 0.5480(19) 0.100(11) Uani 0.182(4) 1 d U P

loop_
_atom_site_aniso_label
_atom_site_aniso_U_11
_atom_site_aniso_U_22
_atom_site_aniso_U_33
_atom_site_aniso_U_23
_atom_site_aniso_U_13
_atom_site_aniso_U_12
Cl1 0.0231(17) 0.0249(13) 0.0356(16) -0.0152(12) 0.0057(11) -0.0052(11)
Cl2 0.0248(17) 0.0229(12) 0.0400(17) -0.0178(12) 0.0019(11) -0.0016(11)
Cl3 0.0213(16) 0.0191(12) 0.0380(16) -0.0155(11) -0.0016(11) 0.0018(11)
Cl4 0.0217(17) 0.0223(12) 0.0352(16) -0.0128(11) -0.0087(11) 0.0020(11)
Cl5 0.0220(16) 0.0233(12) 0.0413(17) -0.0172(12) -0.0077(11) -0.0040(11)
Cl6 0.0183(16) 0.0202(12) 0.0407(16) -0.0157(11) -0.0005(11) -0.0059(11)
Cl7 0.0257(16) 0.0195(12) 0.0278(14) -0.0099(10) 0.0035(10) -0.0053(11)
Cl8 0.0340(18) 0.0243(13) 0.0305(15) -0.0169(11) 0.0012(11) -0.0037(12)
Cl9 0.0307(18) 0.0151(11) 0.0349(16) -0.0115(11) -0.0023(11) 0.0005(11)
Cl10 0.0301(17) 0.0180(11) 0.0274(14) -0.0068(10) -0.0074(11) -0.0016(11)
Cl11 0.0283(17) 0.0236(12) 0.0328(15) -0.0160(11) -0.0048(11) -0.0061(11)
Cl12 0.0258(17) 0.0162(11) 0.0375(16) -0.0124(11) 0.0009(11) -0.0075(11)
Cl13 0.043(2) 0.0178(12) 0.0273(15) -0.0101(11) -0.0034(12) -0.0003(12)
Cl14 0.0354(19) 0.0285(14) 0.0382(17) -0.0152(13) -0.0067(13) -0.0046(13)
Cl15 0.0324(18) 0.0215(12) 0.0362(16) -0.0177(11) -0.0017(12) -0.0075(11)
Cl16 0.0343(18) 0.0130(11) 0.0329(16) -0.0111(11) -0.0028(12) -0.0062(11)
Cl17 0.0317(17) 0.0229(12) 0.0255(14) -0.0090(11) -0.0018(11) -0.0098(11)
Cl18 0.0275(17) 0.0268(13) 0.0318(15) -0.0151(12) 0.0004(11) -0.0051(12)
Cl19 0.0276(17) 0.0181(11) 0.0388(16) -0.0176(11) -0.0002(11) -0.0040(11)
Cl20 0.0258(17) 0.0134(11) 0.0438(17) -0.0144(11) 0.0011(12) -0.0039(11)
Cl21 0.0294(18) 0.0222(13) 0.0404(17) -0.0125(12) -0.0085(12) -0.0001(12)
Cl22 0.0224(17) 0.0263(13) 0.0387(16) -0.0163(12) -0.0038(11) -0.0075(11)
Cl23 0.0201(15) 0.0193(11) 0.0348(15) -0.0140(11) 0.0009(10) -0.0090(10)
Cl24 0.0246(17) 0.0232(12) 0.0326(15) -0.0129(11) 0.0026(11) -0.0078(11)
Cl25 0.0266(18) 0.0247(13) 0.0401(17) -0.0162(12) 0.0008(12) -0.0024(12)
Cl26 0.0222(16) 0.0163(11) 0.0334(15) -0.0112(10) -0.0034(11) 0.0008(10)
C1 0.018(6) 0.020(5) 0.036(6) -0.022(5) 0.001(4) -0.006(4)
C2 0.011(6) 0.014(5) 0.041(7) -0.019(5) -0.004(4) 0.000(4)
C3 0.018(7) 0.009(4) 0.034(6) -0.009(4) -0.006(4) 0.003(4)
C4 0.008(6) 0.021(5) 0.036(6) -0.017(5) -0.006(4) 0.000(4)
C5 0.010(6) 0.018(5) 0.037(7) -0.015(5) -0.001(4) -0.002(4)
C6 0.013(7) 0.029(6) 0.029(6) -0.014(5) 0.003(4) 0.002(5)
C7 0.017(6) 0.020(5) 0.029(6) -0.014(4) 0.010(4) -0.009(4)
C8 0.015(6) 0.017(5) 0.031(6) -0.013(4) 0.005(4) -0.004(4)
C9 0.028(7) 0.018(5) 0.023(6) -0.010(4) 0.003(4) -0.001(5)
C10 0.030(7) 0.019(5) 0.028(6) -0.015(5) 0.003(5) -0.008(5)
C11 0.016(6) 0.014(4) 0.034(6) -0.017(4) 0.005(4) -0.002(4)
C12 0.029(7) 0.020(5) 0.035(7) -0.018(5) 0.004(5) -0.009(5)
C13 0.013(6) 0.013(5) 0.042(7) -0.012(5) -0.004(4) 0.000(4)
C14 0.010(6) 0.016(5) 0.036(6) -0.016(4) -0.008(4) 0.003(4)
C15 0.014(6) 0.021(5) 0.027(6) -0.007(4) -0.003(4) -0.003(4)
C16 0.018(7) 0.028(6) 0.024(6) -0.012(5) -0.001(4) -0.006(5)
C17 0.026(7) 0.015(5) 0.027(6) -0.013(4) -0.004(4) -0.003(4)
C18 0.011(6) 0.020(5) 0.035(6) -0.011(5) -0.008(4) -0.002(4)
C19 0.020(7) 0.019(5) 0.034(6) -0.019(5) -0.009(4) -0.001(4)
C20 0.017(6) 0.019(5) 0.037(7) -0.018(5) -0.003(4) -0.006(4)
C21 0.023(7) 0.016(5) 0.034(6) -0.013(5) 0.001(5) -0.010(5)
C22 0.013(6) 0.021(5) 0.026(6) -0.011(4) 0.007(4) 0.001(4)
C23 0.010(6) 0.027(6) 0.042(7) -0.022(5) 0.010(5) -0.009(5)
C24 0.020(7) 0.011(4) 0.022(5) -0.005(4) 0.005(4) -0.005(4)
C25 0.031(7) 0.017(5) 0.025(6) -0.011(4) 0.005(5) -0.004(5)
C26 0.022(7) 0.022(5) 0.021(6) -0.010(4) 0.004(4) -0.009(5)
C27 0.025(7) 0.020(5) 0.020(5) -0.009(4) 0.002(4) -0.003(5)
C28 0.027(7) 0.020(5) 0.018(5) -0.006(4) 0.004(4) -0.008(5)
C29 0.026(7) 0.027(5) 0.023(6) -0.015(5) 0.002(4) -0.014(5)
C30 0.023(7) 0.017(5) 0.034(6) -0.020(5) 0.005(5) -0.007(4)
C31 0.020(6) 0.014(4) 0.029(6) -0.014(4) 0.003(4) -0.006(4)
C32 0.021(7) 0.015(5) 0.032(6) -0.011(4) 0.001(4) -0.006(4)
C33 0.014(6) 0.008(4) 0.041(6) -0.015(4) 0.004(4) -0.002(4)
C34 0.022(7) 0.015(5) 0.041(7) -0.015(5) -0.005(5) -0.005(4)
C35 0.023(7) 0.016(5) 0.040(7) -0.016(5) -0.006(5) -0.007(5)
C36 0.025(7) 0.020(5) 0.015(5) -0.002(4) -0.005(4) -0.013(5)
C37 0.019(6) 0.014(4) 0.023(5) -0.007(4) -0.006(4) -0.006(4)
C38 0.020(7) 0.014(5) 0.025(6) -0.008(4) -0.005(4) -0.004(4)
C39 0.018(7) 0.024(5) 0.022(6) -0.010(4) -0.005(4) 0.000(5)
C40 0.023(7) 0.012(4) 0.030(6) -0.008(4) -0.009(4) -0.002(4)
C41 0.011(6) 0.017(5) 0.040(7) -0.016(5) -0.007(4) 0.007(4)
C42 0.024(7) 0.020(5) 0.029(6) -0.015(5) -0.009(4) -0.001(5)
C43 0.016(7) 0.016(5) 0.039(7) -0.020(5) -0.002(4) 0.001(4)
C44 0.020(7) 0.010(4) 0.043(7) -0.016(5) -0.005(5) -0.001(4)
C45 0.021(5) 0.012(4) 0.036(5) -0.013(4) -0.004(4) -0.007(3)
C46 0.021(5) 0.014(4) 0.039(5) -0.015(4) -0.001(4) -0.010(4)
C47 0.018(7) 0.009(4) 0.033(6) -0.007(4) 0.000(4) -0.001(4)
C48 0.014(6) 0.018(5) 0.025(6) -0.005(4) 0.004(4) -0.003(4)
C49 0.033(8) 0.015(5) 0.025(6) -0.007(4) -0.006(5) -0.002(5)
C50 0.019(6) 0.009(4) 0.030(6) -0.010(4) -0.007(4) 0.000(4)
C51 0.017(7) 0.018(5) 0.046(7) -0.014(5) -0.008(5) -0.002(5)
C52 0.014(6) 0.012(4) 0.034(6) -0.011(4) -0.005(4) -0.003(4)
C53 0.030(7) 0.017(5) 0.031(6) -0.011(5) -0.004(5) -0.011(5)
C54 0.018(7) 0.026(5) 0.031(6) -0.018(5) -0.003(4) 0.003(5)
C55 0.032(7) 0.013(5) 0.025(6) -0.011(4) -0.002(4) -0.007(4)
C56 0.030(7) 0.014(5) 0.023(6) -0.009(4) -0.005(4) -0.005(4)
C57 0.020(7) 0.018(5) 0.027(6) -0.012(4) -0.005(4) -0.004(4)
C58 0.035(8) 0.014(5) 0.033(7) -0.014(5) -0.004(5) -0.004(5)
C59 0.029(7) 0.011(4) 0.034(6) -0.009(4) -0.002(5) -0.005(5)
C60 0.022(7) 0.009(4) 0.027(6) -0.003(4) -0.002(4) -0.005(4)
C61 0.011(6) 0.014(4) 0.034(6) -0.008(4) -0.009(4) -0.006(4)
C62 0.014(6) 0.016(5) 0.031(6) -0.010(4) -0.002(4) -0.006(4)
C63 0.018(6) 0.017(5) 0.019(5) -0.006(4) -0.007(4) -0.005(4)
C64 0.024(7) 0.013(5) 0.030(6) -0.010(4) -0.002(4) -0.007(4)
C65 0.034(7) 0.009(4) 0.023(6) -0.007(4) 0.004(4) -0.007(4)
C66 0.029(7) 0.017(5) 0.028(6) -0.014(4) 0.002(5) -0.004(5)
C67 0.022(7) 0.020(5) 0.028(6) -0.014(5) 0.001(4) -0.006(5)
C68 0.023(7) 0.017(5) 0.033(6) -0.019(5) 0.000(4) 0.002(4)
C69 0.027(7) 0.020(5) 0.030(6) -0.019(5) 0.001(5) -0.002(5)
C70 0.028(7) 0.012(4) 0.027(6) -0.010(4) 0.000(4) -0.001(4)
C71 0.017(7) 0.015(5) 0.047(7) -0.020(5) 0.002(5) -0.005(4)
C72 0.025(7) 0.020(5) 0.028(6) -0.008(5) -0.009(5) 0.003(5)
C73 0.016(6) 0.004(4) 0.040(7) -0.009(4) -0.004(4) -0.001(4)
C74 0.016(6) 0.010(4) 0.031(6) -0.007(4) -0.004(4) -0.001(4)
C75 0.021(7) 0.016(5) 0.052(8) -0.019(5) -0.004(5) 0.009(5)
C76 0.029(7) 0.010(4) 0.024(6) -0.004(4) -0.009(4) 0.004(4)
C77 0.024(7) 0.020(5) 0.027(6) -0.015(4) -0.006(4) -0.003(5)
C78 0.020(7) 0.021(5) 0.030(6) -0.013(5) -0.008(4) -0.002(4)
C79 0.020(7) 0.018(5) 0.030(6) -0.012(4) -0.006(4) -0.008(4)
C80 0.013(6) 0.018(5) 0.028(6) -0.011(4) 0.000(4) -0.008(4)
C81 0.019(5) 0.015(4) 0.034(5) -0.012(4) -0.002(4) -0.010(4)
C82 0.013(6) 0.017(5) 0.038(7) -0.015(5) -0.002(4) -0.008(4)
C83 0.021(7) 0.009(4) 0.031(6) -0.009(4) 0.005(4) -0.010(4)
C84 0.022(7) 0.015(5) 0.019(5) -0.002(4) 0.006(4) -0.016(4)
C85 0.016(6) 0.017(5) 0.039(7) -0.018(5) -0.006(4) 0.000(4)
C86 0.030(7) 0.017(5) 0.020(6) -0.006(4) 0.004(4) -0.010(5)
C87 0.014(5) 0.019(4) 0.037(5) -0.018(4) -0.003(4) -0.009(4)
C88 0.017(6) 0.019(5) 0.036(6) -0.018(5) 0.003(4) -0.008(4)
C89 0.011(6) 0.024(5) 0.029(6) -0.015(5) -0.001(4) -0.004(4)
C90 0.019(7) 0.024(5) 0.032(6) -0.017(5) -0.001(4) 0.000(5)
C91 0.024(7) 0.014(5) 0.029(6) -0.010(4) 0.000(4) 0.001(4)
C92 0.025(7) 0.015(5) 0.033(7) -0.010(5) 0.000(5) 0.000(5)
C93 0.020(7) 0.016(5) 0.033(6) -0.011(4) -0.008(4) 0.003(4)
C94 0.010(6) 0.024(5) 0.035(7) -0.014(5) 0.000(4) -0.005(4)
C95 0.005(6) 0.021(5) 0.035(6) -0.017(5) 0.003(4) -0.005(4)
C96 0.014(6) 0.019(5) 0.031(6) -0.011(4) -0.005(4) -0.003(4)
C97 0.012(6) 0.016(5) 0.038(7) -0.013(5) -0.001(4) -0.002(4)
C98 0.019(6) 0.017(5) 0.032(6) -0.015(4) -0.002(4) -0.009(4)
Cl1B 0.036(2) 0.0273(14) 0.0400(17) -0.0143(13) -0.0148(13) 0.0058(13)
Cl2B 0.0274(18) 0.0182(12) 0.0418(17) -0.0153(11) -0.0068(12) 0.0039(11)
Cl3B 0.0219(17) 0.0275(13) 0.0390(16) -0.0194(12) -0.0019(11) 0.0003(11)
Cl4B 0.0281(18) 0.0290(14) 0.0436(18) -0.0179(13) 0.0060(12) -0.0099(13)
Cl5B 0.0238(17) 0.0250(13) 0.0470(18) -0.0191(13) 0.0008(12) -0.0108(12)
Cl6B 0.0249(18) 0.0312(14) 0.0448(18) -0.0213(13) -0.0083(12) -0.0039(12)
Cl7B 0.055(2) 0.0293(14) 0.0280(16) -0.0095(12) -0.0065(13) -0.0061(14)
Cl8B 0.0368(19) 0.0135(11) 0.0388(16) -0.0130(11) -0.0021(12) -0.0012(11)
Cl9B 0.0283(17) 0.0305(14) 0.0325(15) -0.0199(12) 0.0006(11) -0.0029(12)
C10B 0.044(2) 0.0330(15) 0.0268(15) -0.0102(12) 0.0031(12) -0.0097(14)
C11B 0.0311(18) 0.0176(12) 0.0456(18) -0.0156(12) -0.0019(12) -0.0097(11)
C12B 0.042(2) 0.0348(15) 0.0361(17) -0.0216(13) -0.0072(13) -0.0037(14)
C13B 0.046(2) 0.0293(15) 0.0344(17) -0.0073(13) 0.0055(13) -0.0077(14)
C14B 0.052(3) 0.054(2) 0.078(3) -0.030(2) 0.000(2) -0.017(2)
C15B 0.0239(17) 0.0219(12) 0.0528(19) -0.0246(13) 0.0005(12) -0.0071(11)
C16B 0.0272(17) 0.0305(14) 0.0407(17) -0.0238(13) -0.0056(12) -0.0019(12)
C17B 0.084(3) 0.0336(17) 0.046(2) 0.0006(15) -0.029(2) -0.0167(18)
C18B 0.0251(17) 0.0197(12) 0.0549(19) -0.0248(13) -0.0022(12) -0.0038(11)
C19B 0.0359(19) 0.0280(13) 0.0401(17) -0.0241(13) 0.0039(12) -0.0079(12)
C20B 0.051(3) 0.062(2) 0.078(3) -0.040(2) 0.005(2) -0.017(2)
C21B 0.0220(17) 0.0314(14) 0.057(2) -0.0294(14) -0.0027(13) -0.0070(12)
C22B 0.0253(18) 0.0324(14) 0.0491(19) -0.0257(14) -0.0116(12) -0.0005(12)
C23B 0.0262(19) 0.0306(15) 0.070(2) -0.0343(16) -0.0045(14) 0.0008(13)
C24B 0.0261(18) 0.0387(16) 0.052(2) -0.0342(15) 0.0088(13) -0.0099(13)
C1A 0.012(7) 0.014(5) 0.049(7) -0.017(5) -0.001(5) 0.005(4)
C2A 0.021(7) 0.022(5) 0.032(6) -0.011(5) -0.001(5) 0.001(5)
C3A 0.015(6) 0.013(5) 0.038(6) -0.014(4) 0.002(4) -0.010(4)
C4A 0.009(6) 0.028(6) 0.035(7) -0.016(5) 0.000(4) -0.002(5)
C5A 0.010(6) 0.026(5) 0.038(7) -0.016(5) 0.000(4) 0.004(5)
C6A 0.009(6) 0.019(5) 0.044(7) -0.016(5) -0.003(4) 0.005(4)
C7A 0.017(7) 0.017(5) 0.042(7) -0.015(5) -0.006(5) 0.006(4)
C8A 0.036(8) 0.012(5) 0.028(6) -0.004(4) -0.008(5) -0.004(5)
C9A 0.029(7) 0.020(5) 0.025(6) -0.008(4) -0.007(5) 0.004(5)
C10A 0.040(8) 0.020(5) 0.028(6) -0.015(5) -0.010(5) 0.005(5)
C11A 0.013(7) 0.016(5) 0.048(7) -0.019(5) -0.001(5) 0.002(4)
C12A 0.024(7) 0.014(5) 0.038(7) -0.014(5) 0.000(5) 0.008(4)
C13A 0.009(6) 0.028(6) 0.036(7) -0.015(5) 0.003(4) 0.004(5)
C14A 0.019(7) 0.027(5) 0.025(6) -0.015(5) 0.006(4) -0.003(5)
C15A 0.020(7) 0.021(5) 0.044(7) -0.018(5) 0.005(5) -0.014(5)
C16A 0.021(7) 0.015(5) 0.030(6) -0.005(4) -0.002(4) -0.004(4)
C17A 0.033(7) 0.010(4) 0.029(6) -0.008(4) 0.003(5) -0.010(5)
C18A 0.017(6) 0.014(4) 0.029(6) -0.008(4) -0.007(4) -0.003(4)
C19A 0.033(8) 0.017(5) 0.040(7) -0.017(5) -0.009(5) -0.006(5)
C20A 0.034(8) 0.022(5) 0.038(7) -0.018(5) -0.007(5) -0.009(5)
C21A 0.017(7) 0.025(5) 0.036(7) -0.019(5) -0.009(4) -0.001(5)
C22A 0.030(7) 0.012(5) 0.034(7) -0.010(4) -0.007(5) -0.007(5)
C23A 0.044(8) 0.017(5) 0.027(6) -0.010(5) -0.008(5) -0.004(5)
C24A 0.040(8) 0.027(6) 0.015(5) -0.002(4) -0.004(5) -0.006(5)
C25A 0.043(8) 0.011(5) 0.034(7) -0.006(5) -0.008(5) -0.005(5)
C26A 0.035(8) 0.020(5) 0.026(6) -0.008(5) 0.000(5) -0.002(5)
C27A 0.041(8) 0.017(5) 0.029(7) -0.006(5) 0.001(5) -0.006(5)
C28A 0.041(8) 0.010(4) 0.026(6) -0.004(4) -0.001(5) -0.008(5)
C29A 0.019(7) 0.014(5) 0.046(7) -0.016(5) -0.004(5) 0.000(4)
C30A 0.030(8) 0.011(5) 0.038(7) -0.015(5) -0.003(5) 0.003(5)
C31A 0.021(7) 0.018(5) 0.041(7) -0.016(5) -0.003(5) 0.001(5)
C32A 0.026(7) 0.019(5) 0.040(7) -0.023(5) -0.005(5) 0.000(5)
C33A 0.034(8) 0.020(5) 0.029(6) -0.016(5) 0.002(5) -0.006(5)
C34A 0.019(7) 0.029(6) 0.024(6) -0.016(5) 0.000(4) -0.002(5)
C35A 0.024(7) 0.030(6) 0.026(6) -0.012(5) 0.000(5) -0.002(5)
C36A 0.029(7) 0.028(6) 0.016(5) -0.010(4) 0.008(4) -0.004(5)
C37A 0.031(7) 0.015(5) 0.023(6) -0.004(4) -0.001(4) -0.009(5)
C38A 0.023(7) 0.020(5) 0.030(6) -0.011(5) -0.001(5) -0.002(5)
C39A 0.036(8) 0.012(5) 0.035(7) -0.005(5) -0.005(5) -0.003(5)
C40A 0.021(7) 0.008(4) 0.034(6) -0.006(4) -0.002(4) -0.006(4)
C41A 0.019(7) 0.024(5) 0.041(7) -0.020(5) 0.002(5) -0.009(5)
C42A 0.021(7) 0.022(5) 0.030(6) -0.014(5) 0.002(4) -0.012(5)
C43A 0.034(8) 0.015(5) 0.039(7) -0.017(5) -0.003(5) -0.013(5)
C44A 0.019(7) 0.039(6) 0.036(7) -0.027(6) 0.002(5) -0.013(5)
C45A 0.026(7) 0.019(5) 0.033(6) -0.017(5) -0.004(5) -0.002(5)
C46A 0.035(8) 0.032(6) 0.023(6) -0.014(5) -0.002(5) -0.006(5)
C47A 0.041(8) 0.024(5) 0.019(6) -0.012(5) 0.002(5) -0.001(5)
C48A 0.044(8) 0.028(6) 0.014(5) -0.012(5) 0.003(5) -0.001(5)
C49A 0.035(8) 0.025(6) 0.036(7) -0.015(5) 0.008(5) -0.009(6)
C50A 0.047(8) 0.026(6) 0.012(5) -0.006(4) 0.004(5) -0.010(5)
C51A 0.065(12) 0.041(8) 0.048(9) -0.026(7) -0.010(7) 0.017(7)
C52A 0.024(7) 0.018(5) 0.045(8) -0.012(5) 0.011(5) -0.013(5)
C53A 0.023(7) 0.014(5) 0.035(7) -0.006(5) 0.005(5) -0.005(5)
C54A 0.035(8) 0.017(5) 0.038(7) -0.013(5) 0.001(5) -0.011(5)
C55A 0.024(7) 0.019(5) 0.045(7) -0.020(5) 0.004(5) -0.014(5)
C56A 0.016(7) 0.026(6) 0.047(8) -0.020(5) 0.000(5) -0.009(5)
C57A 0.011(7) 0.025(5) 0.049(7) -0.027(5) -0.006(5) 0.003(5)
C58A 0.043(8) 0.022(5) 0.032(7) -0.019(5) -0.003(5) -0.010(5)
C59A 0.028(7) 0.020(5) 0.032(6) -0.013(5) -0.012(5) 0.004(5)
C60A 0.028(7) 0.022(5) 0.018(5) -0.012(4) 0.000(4) 0.003(5)
C61A 0.023(7) 0.027(6) 0.023(6) -0.010(5) -0.007(4) -0.002(5)
C62A 0.029(8) 0.027(6) 0.031(7) -0.010(5) -0.011(5) 0.001(5)
C63A 0.042(8) 0.016(5) 0.028(6) -0.009(5) -0.008(5) 0.004(5)
C64A 0.034(8) 0.031(6) 0.051(8) -0.025(6) -0.014(6) 0.003(6)
C65A 0.039(8) 0.015(5) 0.035(7) -0.012(5) -0.016(5) 0.004(5)
C66A 0.036(8) 0.010(5) 0.039(7) -0.009(5) -0.010(5) 0.006(5)
C67A 0.025(7) 0.020(5) 0.036(7) -0.008(5) -0.008(5) 0.001(5)
C68A 0.045(9) 0.024(6) 0.036(7) -0.017(5) -0.013(6) 0.010(6)
C69A 0.021(7) 0.020(5) 0.043(7) -0.018(5) -0.007(5) 0.001(5)
C70A 0.034(8) 0.024(5) 0.029(6) -0.016(5) 0.002(5) -0.006(5)
C71A 0.030(8) 0.022(5) 0.043(7) -0.021(5) -0.001(5) 0.001(5)
C72A 0.029(8) 0.019(5) 0.032(6) -0.014(5) 0.003(5) -0.004(5)
C73A 0.025(8) 0.029(6) 0.048(8) -0.027(6) 0.004(5) -0.005(5)
C74A 0.028(8) 0.034(6) 0.029(6) -0.016(5) 0.009(5) -0.007(6)
C75A 0.066(11) 0.032(7) 0.043(8) -0.024(6) 0.006(7) -0.011(7)
C76A 0.020(7) 0.040(7) 0.043(7) -0.030(6) 0.011(5) -0.014(5)
C77A 0.020(7) 0.029(6) 0.039(7) -0.021(5) 0.004(5) -0.009(5)
C78A 0.020(7) 0.023(5) 0.033(7) -0.012(5) 0.004(5) -0.010(5)
C79A 0.016(7) 0.021(5) 0.041(7) -0.017(5) 0.004(5) 0.000(5)
C80A 0.017(7) 0.028(6) 0.052(8) -0.026(6) -0.002(5) -0.012(5)
C81A 0.028(7) 0.024(5) 0.037(7) -0.020(5) -0.002(5) -0.009(5)
C82A 0.015(7) 0.029(6) 0.043(7) -0.022(5) -0.013(5) 0.000(5)
C83A 0.029(8) 0.033(6) 0.029(6) -0.018(5) -0.005(5) -0.005(5)
C84A 0.030(8) 0.030(6) 0.035(7) -0.021(5) -0.014(5) 0.014(5)
C85A 0.031(8) 0.030(6) 0.061(9) -0.028(6) -0.001(6) -0.007(6)
C86A 0.015(7) 0.029(6) 0.051(8) -0.020(6) -0.016(5) 0.007(5)
C87A 0.012(7) 0.034(6) 0.036(7) -0.019(5) -0.008(4) 0.004(5)
C88A 0.022(7) 0.020(5) 0.042(7) -0.016(5) -0.015(5) 0.015(5)
C89A 0.038(8) 0.011(5) 0.047(8) -0.018(5) -0.002(6) 0.004(5)
C90A 0.019(7) 0.020(5) 0.063(9) -0.029(6) -0.003(5) 0.000(5)
C91A 0.035(6) 0.018(4) 0.041(6) -0.023(4) 0.003(5) 0.006(4)
C92A 0.015(7) 0.025(5) 0.052(8) -0.026(6) 0.007(5) -0.010(5)
C93A 0.014(7) 0.039(7) 0.043(7) -0.026(6) 0.005(5) -0.010(5)
C94A 0.003(6) 0.020(5) 0.058(8) -0.027(5) -0.001(4) 0.002(4)
C95A 0.013(7) 0.028(6) 0.037(7) -0.015(5) -0.003(4) 0.003(5)
C96A 0.012(7) 0.035(6) 0.050(8) -0.026(6) -0.001(5) 0.001(5)
C97A 0.011(7) 0.030(6) 0.043(7) -0.018(5) -0.008(5) -0.004(5)
C98A 0.009(7) 0.030(6) 0.055(8) -0.031(6) -0.007(5) 0.006(5)
Cl01 0.065(10) 0.147(15) 0.035(7) -0.002(8) -0.012(6) -0.010(9)
Cl02 0.118(15) 0.069(9) 0.060(9) -0.008(7) 0.015(8) 0.000(9)
Cl03 0.061(16) 0.039(12) 0.027(8) -0.024(8) -0.003(9) 0.008(11)
Cl04 0.08(2) 0.065(18) 0.058(17) -0.034(13) -0.004(13) 0.044(14)
Cl05 0.038(7) 0.052(6) 0.073(8) -0.025(6) -0.014(5) 0.007(5)
Cl06 0.072(10) 0.050(7) 0.138(15) -0.040(8) -0.041(9) -0.004(6)
Cl07 0.111(17) 0.047(10) 0.054(12) -0.024(9) 0.022(11) 0.007(11)
Cl08 0.097(15) 0.079(13) 0.131(16) -0.049(12) -0.007(12) -0.052(11)
Cl09 0.039(17) 0.10(2) 0.19(3) -0.09(2) -0.038(17) 0.006(15)

loop_
_atom_type_symbol
_atom_type_description
_atom_type_scat_dispersion_real
_atom_type_scat_dispersion_imag
_atom_type_scat_source
C C 0.0033 0.0016 'International Tables Vol C Tables 4.2.6.8 and 6.1.1.4'
Cl Cl 0.1484 0.1585 'International Tables Vol C Tables 4.2.6.8 and 6.1.1.4'

loop_
_geom_angle_atom_site_label_1
_geom_angle_atom_site_label_2
_geom_angle_atom_site_label_3
_geom_angle
_geom_angle_site_symmetry_1
_geom_angle_site_symmetry_3
Cl08 Cl16 C58 94.5(19) . .
C2 C1 C6 115.3(9) . .
C2 C1 C10 121.5(9) . .
C6 C1 C10 120.9(10) . .
C1 C2 C3 122.3(9) . .
C1 C2 C13 123.9(9) . .
C3 C2 C13 110.1(10) . .
C2 C3 C4 120.6(10) . .
C2 C3 C15 113.0(9) . .
C4 C3 C15 124.7(10) . .
C5 C4 C3 114.9(9) . .
C5 C4 C18 123.0(9) . .
C3 C4 C18 119.9(10) . .
C4 C5 C6 124.8(10) . .
C4 C5 C21 122.8(10) . .
C6 C5 C21 109.9(10) . .
C5 C6 C1 120.0(10) . .
C5 C6 C7 113.8(10) . .
C1 C6 C7 123.7(10) . .
C6 C7 C22 101.4(9) . .
C6 C7 C8 110.7(8) . .
C22 C7 C8 111.7(10) . .
C6 C7 Cl1 111.8(8) . .
C22 C7 Cl1 111.3(7) . .
C8 C7 Cl1 109.7(7) . .
C25 C8 C9 123.3(10) . .
C25 C8 C7 119.2(9) . .
C9 C8 C7 116.9(10) . .
C28 C9 C8 114.9(10) . .
C28 C9 C10 117.3(9) . .
C8 C9 C10 126.3(10) . .
C9 C10 C1 109.7(8) . .
C9 C10 C11 113.4(10) . .
C1 C10 C11 109.9(9) . .
C9 C10 Cl2 106.2(8) . .
C1 C10 Cl2 108.9(8) . .
C11 C10 Cl2 108.7(7) . .
C12 C11 C30 118.7(10) . .
C12 C11 C10 121.2(9) . .
C30 C11 C10 119.7(10) . .
C11 C12 C33 121.5(10) . .
C11 C12 C13 122.4(9) . .
C33 C12 C13 116.0(10) . .
C14 C13 C2 102.8(8) . .
C14 C13 C12 113.0(9) . .
C2 C13 C12 109.3(9) . .
C14 C13 Cl3 110.1(8) . .
C2 C13 Cl3 114.1(8) . .
C12 C13 Cl3 107.7(7) . .
C35 C14 C13 124.8(9) . .
C35 C14 C15 119.7(10) . .
C13 C14 C15 112.3(9) . .
C3 C15 C16 110.1(9) . .
C3 C15 C14 99.8(9) . .
C16 C15 C14 113.7(9) . .
C3 C15 Cl4 111.2(8) . .
C16 C15 Cl4 109.7(8) . .
C14 C15 Cl4 112.1(8) . .
C37 C16 C17 120.2(11) . .
C37 C16 C15 119.2(10) . .
C17 C16 C15 119.8(10) . .
C40 C17 C16 117.8(10) . .
C40 C17 C18 119.0(9) . .
C16 C17 C18 122.4(10) . .
C4 C18 C19 109.5(9) . .
C4 C18 C17 110.8(8) . .
C19 C18 C17 111.4(9) . .
C4 C18 Cl5 109.6(8) . .
C19 C18 Cl5 107.4(6) . .
C17 C18 Cl5 108.1(7) . .
C42 C19 C20 117.3(10) . .
C42 C19 C18 119.9(10) . .
C20 C19 C18 122.3(10) . .
C45 C20 C19 122.2(10) . .
C45 C20 C21 116.7(10) . .
C19 C20 C21 120.4(10) . .
C22 C21 C20 113.7(10) . .
C22 C21 C5 102.0(8) . .
C20 C21 C5 109.8(9) . .
C22 C21 Cl6 111.0(8) . .
C20 C21 Cl6 110.5(7) . .
C5 C21 Cl6 109.5(8) . .
C23 C22 C21 122.7(10) . .
C23 C22 C7 122.8(10) . .
C21 C22 C7 110.9(9) . .
C22 C23 C46 121.1(11) . .
C22 C23 C24 123.5(10) . .
C46 C23 C24 111.4(10) . .
C48 C24 C23 101.1(9) . .
C48 C24 C25 111.1(9) . .
C23 C24 C25 111.0(9) . .
C48 C24 Cl7 113.4(7) . .
C23 C24 Cl7 110.4(7) . .
C25 C24 Cl7 109.6(7) . .
C8 C25 C26 120.2(9) . .
C8 C25 C24 121.8(10) . .
C26 C25 C24 116.8(10) . .
C27 C26 C25 116.5(11) . .
C27 C26 C50 117.6(10) . .
C25 C26 C50 124.0(9) . .
C26 C27 C28 123.0(10) . .
C26 C27 C53 122.0(11) . .
C28 C27 C53 107.5(9) . .
C9 C28 C27 121.5(10) . .
C9 C28 C29 125.0(10) . .
C27 C28 C29 109.5(10) . .
C30 C29 C28 112.2(8) . .
C30 C29 C54 111.2(9) . .
C28 C29 C54 100.9(9) . .
C30 C29 Cl8 107.9(8) . .
C28 C29 Cl8 110.5(8) . .
C54 C29 Cl8 114.1(7) . .
C11 C30 C31 120.2(11) . .
C11 C30 C29 122.8(9) . .
C31 C30 C29 116.0(10) . .
C32 C31 C30 120.9(10) . .
C32 C31 C56 110.7(9) . .
C30 C31 C56 125.6(10) . .
C31 C32 C33 121.5(10) . .
C31 C32 C58 111.4(10) . .
C33 C32 C58 124.8(10) . .
C32 C33 C12 117.1(10) . .
C32 C33 C34 117.8(9) . .
C12 C33 C34 122.9(9) . .
C33 C34 C60 110.3(9) . .
C33 C34 C35 112.7(9) . .
C60 C34 C35 99.2(9) . .
C33 C34 Cl9 110.7(7) . .
C60 C34 Cl9 112.2(7) . .
C35 C34 Cl9 111.3(8) . .
C14 C35 C36 123.3(9) . .
C14 C35 C34 119.2(10) . .
C36 C35 C34 113.7(9) . .
C35 C36 C37 113.0(8) . .
C35 C36 C61 99.6(8) . .
C37 C36 C61 107.0(9) . .
C35 C36 Cl10 112.0(9) . .
C37 C36 Cl10 110.4(7) . .
C61 C36 Cl10 114.4(7) . .
C38 C37 C16 120.7(9) . .
C38 C37 C36 119.4(9) . .
C16 C37 C36 119.1(10) . .
C39 C38 C37 116.9(10) . .
C39 C38 C63 118.6(10) . .
C37 C38 C63 123.0(9) . .
C38 C39 C40 122.2(11) . .
C38 C39 C66 121.7(10) . .
C40 C39 C66 108.4(10) . .
C17 C40 C39 121.2(9) . .
C17 C40 C41 126.0(10) . .
C39 C40 C41 107.9(10) . .
C67 C41 C42 112.5(9) . .
C67 C41 C40 100.8(8) . .
C42 C41 C40 111.1(9) . .
C67 C41 Cl11 114.3(8) . .
C42 C41 Cl11 108.5(7) . .
C40 C41 Cl11 109.4(7) . .
C19 C42 C43 120.1(10) . .
C19 C42 C41 123.8(10) . .
C43 C42 C41 115.1(10) . .
C44 C43 C42 121.1(10) . .
C44 C43 C69 111.7(10) . .
C42 C43 C69 124.0(10) . .
C43 C44 C45 120.8(10) . .
C43 C44 C71 112.4(10) . .
C45 C44 C71 124.8(10) . .
C20 C45 C44 118.4(10) . .
C20 C45 C46 122.9(10) . .
C44 C45 C46 116.7(10) . .
C45 C46 C23 112.8(9) . .
C45 C46 C47 110.3(9) . .
C23 C46 C47 100.5(8) . .
C45 C46 Cl12 111.2(6) . .
C23 C46 Cl12 110.7(8) . .
C47 C46 Cl12 110.8(7) . .
C48 C47 C72 120.2(10) . .
C48 C47 C46 111.3(10) . .
C72 C47 C46 125.2(10) . .
C47 C48 C49 120.1(11) . .
C47 C48 C24 112.6(10) . .
C49 C48 C24 121.8(10) . .
C74 C49 C48 119.6(10) . .
C74 C49 C50 115.1(10) . .
C48 C49 C50 122.3(11) . .
C49 C50 C26 109.0(9) . .
C49 C50 C51 104.4(9) . .
C26 C50 C51 115.5(8) . .
C49 C50 Cl13 110.6(7) . .
C26 C50 Cl13 105.6(8) . .
C51 C50 Cl13 111.8(7) . .
C52 C51 C75 112.5(10) . .
C52 C51 C50 115.6(9) . .
C75 C51 C50 104.6(8) . .
C52 C51 Cl14 101.1(7) . .
C75 C51 Cl14 111.5(8) . .
C50 C51 Cl14 111.7(8) . .
C53 C52 C78 118.3(10) . .
C53 C52 C51 116.4(10) . .
C78 C52 C51 125.0(10) . .
C54 C53 C52 122.6(11) . .
C54 C53 C27 108.3(11) . .
C52 C53 C27 120.1(9) . .
C53 C54 C55 119.7(11) . .
C53 C54 C29 110.7(10) . .
C55 C54 C29 124.1(11) . .
C79 C55 C54 118.3(9) . .
C79 C55 C56 123.0(10) . .
C54 C55 C56 115.8(11) . .
C57 C56 C31 100.3(9) . .
C57 C56 C55 113.4(10) . .
C31 C56 C55 109.4(9) . .
C57 C56 Cl15 112.2(7) . .
C31 C56 Cl15 111.5(7) . .
C55 C56 Cl15 109.7(7) . .
C81 C57 C56 123.1(10) . .
C81 C57 C58 122.4(10) . .
C56 C57 C58 110.9(10) . .
C32 C58 C57 99.6(9) . .
C32 C58 C59 109.1(9) . .
C57 C58 C59 112.1(9) . .
C32 C58 Cl16 113.8(8) . .
C57 C58 Cl16 110.6(7) . .
C59 C58 Cl16 111.1(8) . .
C32 C58 Cl08 123.1(14) . .
C57 C58 Cl08 126.2(12) . .
C59 C58 Cl08 85.1(13) . .
Cl16 C58 Cl08 26.1(11) . .
C83 C59 C60 119.3(10) . .
C83 C59 C58 122.0(11) . .
C60 C59 C58 116.4(11) . .
C61 C60 C59 119.2(10) . .
C61 C60 C34 112.8(9) . .
C59 C60 C34 123.6(10) . .
C60 C61 C62 122.1(10) . .
C60 C61 C36 111.4(10) . .
C62 C61 C36 122.3(9) . .
C61 C62 C84 119.0(10) . .
C61 C62 C63 123.8(9) . .
C84 C62 C63 114.8(10) . .
C62 C63 C38 107.1(9) . .
C62 C63 C64 103.6(8) . .
C38 C63 C64 113.5(8) . .
C62 C63 Cl17 110.8(7) . .
C38 C63 Cl17 108.4(7) . .
C64 C63 Cl17 113.1(8) . .
C65 C64 C85 112.9(9) . .
C65 C64 C63 115.6(9) . .
C85 C64 C63 104.5(8) . .
C65 C64 Cl18 101.2(7) . .
C85 C64 Cl18 112.1(8) . .
C63 C64 Cl18 110.8(7) . .
C88 C65 C66 118.6(9) . .
C88 C65 C64 124.8(9) . .
C66 C65 C64 116.4(10) . .
C67 C66 C65 121.5(11) . .
C67 C66 C39 108.3(10) . .
C65 C66 C39 120.9(9) . .
C66 C67 C68 121.1(10) . .
C66 C67 C41 111.3(10) . .
C68 C67 C41 123.4(10) . .
C89 C68 C67 117.4(9) . .
C89 C68 C69 123.6(10) . .
C67 C68 C69 116.3(10) . .
C68 C69 C70 114.0(9) . .
C68 C69 C43 110.0(9) . .
C70 C69 C43 99.1(9) . .
C68 C69 Cl19 109.8(8) . .
C70 C69 Cl19 111.2(7) . .
C43 C69 Cl19 112.4(7) . .
C91 C70 C71 122.8(10) . .
C91 C70 C69 120.9(10) . .
C71 C70 C69 112.0(10) . .
C70 C71 C72 112.9(9) . .
C70 C71 C44 98.4(9) . .
C72 C71 C44 108.9(9) . .
C70 C71 Cl20 113.1(8) . .
C72 C71 Cl20 111.1(8) . .
C44 C71 Cl20 111.8(7) . .
C47 C72 C73 120.0(10) . .
C47 C72 C71 116.5(10) . .
C73 C72 C71 121.3(11) . .
C74 C73 C72 118.1(11) . .
C74 C73 C92 118.5(9) . .
C72 C73 C92 120.8(10) . .
C49 C74 C73 121.9(10) . .
C49 C74 C75 111.5(9) . .
C73 C74 C75 124.2(10) . .
C76 C75 C74 108.8(10) . .
C76 C75 C51 115.7(9) . .
C74 C75 C51 103.6(9) . .
C76 C75 Cl21 106.8(8) . .
C74 C75 Cl21 109.2(7) . .
C51 C75 Cl21 112.6(9) . .
C77 C76 C93 118.3(10) . .
C77 C76 C75 123.5(10) . .
C93 C76 C75 117.1(9) . .
C76 C77 C96 118.5(9) . .
C76 C77 C78 119.2(10) . .
C96 C77 C78 118.2(9) . .
C52 C78 C79 117.9(11) . .
C52 C78 C77 118.4(9) . .
C79 C78 C77 120.3(10) . .
C55 C79 C78 122.2(10) . .
C55 C79 C80 119.2(10) . .
C78 C79 C80 118.1(10) . .
C97 C80 C79 111.4(8) . .
C97 C80 C81 100.0(9) . .
C79 C80 C81 113.1(10) . .
C97 C80 Cl22 111.9(8) . .
C79 C80 Cl22 107.0(7) . .
C81 C80 Cl22 113.4(6) . .
C57 C81 C82 124.2(10) . .
C57 C81 C80 122.7(10) . .
C82 C81 C80 109.5(9) . .
C81 C82 C83 111.9(9) . .
C81 C82 C98 102.0(9) . .
C83 C82 C98 110.3(8) . .
C81 C82 Cl23 110.2(6) . .
C83 C82 Cl23 109.5(7) . .
C98 C82 Cl23 112.8(8) . .
C59 C83 C84 119.5(10) . .
C59 C83 C82 121.7(10) . .
C84 C83 C82 116.9(10) . .
C62 C84 C83 120.8(11) . .
C62 C84 C85 111.3(9) . .
C83 C84 C85 125.6(10) . .
C86 C85 C84 109.1(9) . .
C86 C85 C64 115.8(8) . .
C84 C85 C64 104.6(9) . .
C86 C85 Cl24 108.5(8) . .
C84 C85 Cl24 106.0(7) . .
C64 C85 Cl24 112.4(8) . .
C87 C86 C98 117.3(10) . .
C87 C86 C85 124.3(9) . .
C98 C86 C85 117.4(9) . .
C86 C87 C95 119.1(9) . .
C86 C87 C88 119.3(10) . .
C95 C87 C88 116.8(9) . .
C65 C88 C89 118.2(9) . .
C65 C88 C87 117.1(9) . .
C89 C88 C87 121.0(10) . .
C68 C89 C88 122.3(10) . .
C68 C89 C90 118.1(9) . .
C88 C89 C90 119.0(9) . .
C91 C90 C94 98.9(9) . .
C91 C90 C89 114.3(10) . .
C94 C90 C89 109.7(9) . .
C91 C90 Cl25 112.9(8) . .
C94 C90 Cl25 110.9(8) . .
C89 C90 Cl25 109.7(8) . .
C70 C91 C92 122.3(10) . .
C70 C91 C90 123.2(10) . .
C92 C91 C90 111.9(9) . .
C91 C92 C73 113.8(10) . .
C91 C92 C93 100.8(9) . .
C73 C92 C93 109.1(9) . .
C91 C92 Cl26 110.1(8) . .
C73 C92 Cl26 112.6(8) . .
C93 C92 Cl26 109.8(8) . .
C94 C93 C76 122.3(9) . .
C94 C93 C92 109.4(9) . .
C76 C93 C92 125.1(10) . .
C93 C94 C95 122.0(10) . .
C93 C94 C90 113.1(9) . .
C95 C94 C90 123.0(10) . .
C96 C95 C94 115.8(10) . .
C96 C95 C87 121.9(9) . .
C94 C95 C87 119.5(9) . .
C97 C96 C95 115.5(10) . .
C97 C96 C77 119.9(10) . .
C95 C96 C77 122.2(9) . .
C98 C97 C96 122.0(10) . .
C98 C97 C80 114.4(9) . .
C96 C97 C80 121.6(10) . .
C97 C98 C86 123.2(9) . .
C97 C98 C82 109.0(9) . .
C86 C98 C82 123.5(10) . .
C6A C1A C2A 117.0(10) . .
C6A C1A C10A 120.0(11) . .
C2A C1A C10A 121.0(10) . .
C1A C2A C3A 121.7(10) . .
C1A C2A C13A 124.2(10) . .
C3A C2A C13A 110.9(10) . .
C4A C3A C2A 121.6(11) . .
C4A C3A C15A 125.2(10) . .
C2A C3A C15A 111.0(9) . .
C3A C4A C5A 116.2(10) . .
C3A C4A C18A 121.6(10) . .
C5A C4A C18A 120.0(10) . .
C4A C5A C6A 121.6(10) . .
C4A C5A C21A 124.7(10) . .
C6A C5A C21A 111.2(10) . .
C1A C6A C5A 119.8(11) . .
C1A C6A C7A 126.6(10) . .
C5A C6A C7A 111.1(9) . .
C6A C7A C8A 109.9(9) . .
C6A C7A C22A 102.9(9) . .
C8A C7A C22A 111.2(10) . .
C6A C7A Cl1B 111.0(8) . .
C8A C7A Cl1B 110.1(8) . .
C22A C7A Cl1B 111.5(8) . .
C25A C8A C9A 121.6(11) . .
C25A C8A C7A 119.3(10) . .
C9A C8A C7A 118.6(11) . .
C28A C9A C8A 117.2(11) . .
C28A C9A C10A 119.1(10) . .
C8A C9A C10A 122.3(10) . .
C1A C10A C9A 111.2(9) . .
C1A C10A C11A 110.1(9) . .
C9A C10A C11A 111.1(10) . .
C1A C10A Cl2B 109.8(9) . .
C9A C10A Cl2B 107.3(8) . .
C11A C10A Cl2B 107.3(7) . .
C12A C11A C30A 116.8(11) . .
C12A C11A C10A 123.0(10) . .
C30A C11A C10A 120.0(11) . .
C33A C12A C11A 124.6(11) . .
C33A C12A C13A 115.6(10) . .
C11A C12A C13A 119.1(10) . .
C2A C13A C14A 102.3(9) . .
C2A C13A C12A 110.6(10) . .
C14A C13A C12A 113.1(10) . .
C2A C13A Cl3B 113.4(8) . .
C14A C13A Cl3B 110.1(8) . .
C12A C13A Cl3B 107.4(7) . .
C35A C14A C13A 122.8(10) . .
C35A C14A C15A 123.9(11) . .
C13A C14A C15A 110.6(10) . .
C3A C15A C14A 103.1(8) . .
C3A C15A C16A 111.1(10) . .
C14A C15A C16A 112.4(10) . .
C3A C15A Cl4B 111.0(8) . .
C14A C15A Cl4B 111.9(8) . .
C16A C15A Cl4B 107.4(7) . .
C37A C16A C17A 121.4(11) . .
C37A C16A C15A 119.7(10) . .
C17A C16A C15A 117.6(10) . .
C40A C17A C16A 117.2(11) . .
C40A C17A C18A 116.8(10) . .
C16A C17A C18A 124.6(10) . .
C4A C18A C19A 110.8(9) . .
C4A C18A C17A 109.8(8) . .
C19A C18A C17A 113.1(10) . .
C4A C18A Cl5B 107.7(8) . .
C19A C18A Cl5B 107.3(7) . .
C17A C18A Cl5B 107.9(7) . .
C42A C19A C20A 117.1(12) . .
C42A C19A C18A 119.9(10) . .
C20A C19A C18A 122.6(11) . .
C45A C20A C19A 122.6(12) . .
C45A C20A C21A 117.6(11) . .
C19A C20A C21A 119.2(11) . .
C5A C21A C22A 101.5(8) . .
C5A C21A C20A 110.0(9) . .
C22A C21A C20A 111.2(10) . .
C5A C21A Cl6B 111.6(8) . .
C22A C21A Cl6B 112.1(8) . .
C20A C21A Cl6B 110.1(7) . .
C23A C22A C21A 123.6(10) . .
C23A C22A C7A 123.4(10) . .
C21A C22A C7A 110.6(10) . .
C22A C23A C46A 121.8(10) . .
C22A C23A C24A 121.7(10) . .
C46A C23A C24A 111.4(11) . .
C25A C24A C23A 112.0(10) . .
C25A C24A C48A 109.5(10) . .
C23A C24A C48A 100.3(10) . .
C25A C24A Cl7B 110.5(8) . .
C23A C24A Cl7B 111.9(8) . .
C48A C24A Cl7B 112.3(8) . .
C8A C25A C26A 119.1(10) . .
C8A C25A C24A 121.5(10) . .
C26A C25A C24A 118.2(12) . .
C27A C26A C25A 117.9(12) . .
C27A C26A C50A 117.1(11) . .
C25A C26A C50A 123.3(10) . .
C26A C27A C28A 121.9(11) . .
C26A C27A C53A 122.5(12) . .
C28A C27A C53A 107.9(11) . .
C9A C28A C27A 121.7(10) . .
C9A C28A C29A 125.8(11) . .
C27A C28A C29A 108.8(11) . .
C30A C29A C28A 112.0(9) . .
C30A C29A C54A 112.1(10) . .
C28A C29A C54A 101.5(10) . .
C30A C29A Cl8B 108.5(8) . .
C28A C29A Cl8B 109.8(8) . .
C54A C29A Cl8B 112.9(7) . .
C31A C30A C11A 119.0(11) . .
C31A C30A C29A 116.3(11) . .
C11A C30A C29A 123.1(11) . .
C32A C31A C30A 122.3(11) . .
C32A C31A C56A 110.8(11) . .
C30A C31A C56A 124.5(11) . .
C31A C32A C33A 120.3(11) . .
C31A C32A C58A 112.8(10) . .
C33A C32A C58A 123.9(11) . .
C12A C33A C32A 116.6(11) . .
C12A C33A C34A 125.0(10) . .
C32A C33A C34A 116.8(11) . .
C33A C34A C60A 111.9(10) . .
C33A C34A C35A 112.0(9) . .
C60A C34A C35A 100.6(9) . .
C33A C34A Cl9B 110.5(8) . .
C60A C34A Cl9B 111.1(7) . .
C35A C34A Cl9B 110.4(8) . .
C14A C35A C36A 121.6(10) . .
C14A C35A C34A 121.2(11) . .
C36A C35A C34A 112.3(10) . .
C35A C36A C61A 101.0(9) . .
C35A C36A C37A 112.7(9) . .
C61A C36A C37A 108.3(9) . .
C35A C36A C10B 112.8(8) . .
C61A C36A C10B 112.1(8) . .
C37A C36A C10B 109.6(7) . .
C38A C37A C16A 120.6(10) . .
C38A C37A C36A 119.6(10) . .
C16A C37A C36A 119.2(11) . .
C39A C38A C37A 117.5(11) . .
C39A C38A C63A 116.5(11) . .
C37A C38A C63A 123.8(10) . .
C38A C39A C40A 123.4(12) . .
C38A C39A C66A 123.5(11) . .
C40A C39A C66A 106.7(11) . .
C17A C40A C39A 119.3(10) . .
C17A C40A C41A 126.7(11) . .
C39A C40A C41A 110.0(11) . .
C42A C41A C40A 111.4(10) . .
C42A C41A C67A 112.2(10) . .
C40A C41A C67A 101.3(9) . .
C42A C41A C11B 110.4(7) . .
C40A C41A C11B 109.1(8) . .
C67A C41A C11B 112.0(8) . .
C43A C42A C19A 119.4(11) . .
C43A C42A C41A 117.1(11) . .
C19A C42A C41A 122.9(11) . .
C44A C43A C42A 121.7(12) . .
C44A C43A C69A 112.3(11) . .
C42A C43A C69A 123.6(11) . .
C43A C44A C45A 121.8(11) . .
C43A C44A C71A 111.7(11) . .
C45A C44A C71A 122.9(11) . .
C44A C45A C20A 117.3(11) . .
C44A C45A C46A 117.7(11) . .
C20A C45A C46A 123.5(11) . .
C45A C46A C23A 111.8(10) . .
C45A C46A C47A 109.6(10) . .
C23A C46A C47A 102.6(9) . .
C45A C46A C12B 110.2(8) . .
C23A C46A C12B 111.2(9) . .
C47A C46A C12B 111.3(8) . .
C72A C47A C48A 121.3(12) . .
C72A C47A C46A 124.8(10) . .
C48A C47A C46A 110.3(11) . .
C47A C48A C49A 120.2(12) . .
C47A C48A C24A 112.5(11) . .
C49A C48A C24A 122.5(10) . .
C74A C49A C48A 118.8(11) . .
C74A C49A C50A 114.8(11) . .
C48A C49A C50A 122.1(12) . .
C49A C50A C26A 109.9(10) . .
C49A C50A C51A 103.4(11) . .
C26A C50A C51A 114.5(10) . .
C49A C50A C13B 109.5(8) . .
C26A C50A C13B 107.4(8) . .
C51A C50A C13B 112.0(9) . .
C52A C51A C75A 113.7(12) . .
C52A C51A C50A 119.3(13) . .
C75A C51A C50A 106.1(11) . .
C52A C51A C14B 96.8(9) . .
C75A C51A C14B 110.5(11) . .
C50A C51A C14B 110.1(10) . .
C78A C52A C53A 117.0(12) . .
C78A C52A C51A 126.8(12) . .
C53A C52A C51A 115.2(12) . .
C54A C53A C52A 121.4(12) . .
C54A C53A C27A 109.2(11) . .
C52A C53A C27A 120.5(10) . .
C53A C54A C55A 120.8(12) . .
C53A C54A C29A 109.4(11) . .
C55A C54A C29A 123.6(12) . .
C54A C55A C79A 117.8(11) . .
C54A C55A C56A 115.5(11) . .
C79A C55A C56A 124.5(12) . .
C55A C56A C31A 109.5(9) . .
C55A C56A C57A 112.7(10) . .
C31A C56A C57A 100.3(9) . .
C55A C56A C15B 109.1(8) . .
C31A C56A C15B 114.6(8) . .
C57A C56A C15B 110.5(7) . .
C81A C57A C58A 123.4(11) . .
C81A C57A C56A 122.6(12) . .
C58A C57A C56A 110.0(10) . .
C57A C58A C32A 99.6(10) . .
C57A C58A C59A 113.3(10) . .
C32A C58A C59A 109.9(9) . .
C57A C58A C16B 112.3(7) . .
C32A C58A C16B 110.9(8) . .
C59A C58A C16B 110.3(8) . .
C83A C59A C60A 120.1(10) . .
C83A C59A C58A 119.8(11) . .
C60A C59A C58A 117.6(11) . .
C61A C60A C59A 120.6(11) . .
C61A C60A C34A 111.6(10) . .
C59A C60A C34A 123.0(10) . .
C60A C61A C62A 119.8(11) . .
C60A C61A C36A 112.0(10) . .
C62A C61A C36A 123.2(10) . .
C61A C62A C84A 119.1(11) . .
C61A C62A C63A 122.2(11) . .
C84A C62A C63A 113.1(11) . .
C62A C63A C38A 110.4(10) . .
C62A C63A C64A 100.6(10) . .
C38A C63A C64A 111.5(10) . .
C62A C63A C17B 111.4(8) . .
C38A C63A C17B 110.2(8) . .
C64A C63A C17B 112.4(9) . .
C65A C64A C85A 120.7(13) . .
C65A C64A C63A 123.7(11) . .
C85A C64A C63A 109.2(11) . .
C65A C64A Cl06 88.8(9) . .
C85A C64A Cl06 111.4(10) . .
C63A C64A Cl06 96.3(9) . .
C64A C65A C66A 116.1(13) . .
C64A C65A C88A 121.8(11) . .
C66A C65A C88A 117.6(11) . .
C67A C66A C65A 121.7(12) . .
C67A C66A C39A 109.1(11) . .
C65A C66A C39A 119.0(10) . .
C66A C67A C68A 120.8(12) . .
C66A C67A C41A 110.3(11) . .
C68A C67A C41A 122.8(11) . .
C67A C68A C89A 118.1(11) . .
C67A C68A C69A 115.6(12) . .
C89A C68A C69A 123.7(12) . .
C43A C69A C70A 100.9(10) . .
C43A C69A C68A 110.5(10) . .
C70A C69A C68A 113.0(10) . .
C43A C69A C18B 111.2(7) . .
C70A C69A C18B 112.0(8) . .
C68A C69A C18B 109.0(8) . .
C91A C70A C69A 123.4(11) . .
C91A C70A C71A 122.5(11) . .
C69A C70A C71A 109.2(10) . .
C72A C71A C44A 110.3(10) . .
C72A C71A C70A 113.3(10) . .
C44A C71A C70A 99.7(10) . .
C72A C71A C19B 109.3(9) . .
C44A C71A C19B 114.1(8) . .
C70A C71A C19B 110.0(8) . .
C47A C72A C73A 119.0(10) . .
C47A C72A C71A 117.8(11) . .
C73A C72A C71A 120.6(11) . .
C74A C73A C72A 117.7(12) . .
C74A C73A C92A 118.9(10) . .
C72A C73A C92A 120.9(10) . .
C49A C74A C73A 122.9(12) . .
C49A C74A C75A 111.6(11) . .
C73A C74A C75A 122.9(13) . .
C76A C75A C74A 112.2(11) . .
C76A C75A C51A 116.9(11) . .
C74A C75A C51A 103.4(13) . .
C76A C75A C20B 103.1(11) . .
C74A C75A C20B 109.0(9) . .
C51A C75A C20B 112.3(10) . .
C93A C76A C77A 117.5(12) . .
C93A C76A C75A 117.8(10) . .
C77A C76A C75A 123.4(12) . .
C96A C77A C76A 120.8(11) . .
C96A C77A C78A 116.2(10) . .
C76A C77A C78A 119.1(12) . .
C79A C78A C52A 119.8(12) . .
C79A C78A C77A 120.3(11) . .
C52A C78A C77A 116.5(10) . .
C78A C79A C55A 122.2(12) . .
C78A C79A C80A 120.1(11) . .
C55A C79A C80A 116.9(11) . .
C79A C80A C81A 116.5(11) . .
C79A C80A C97A 111.0(9) . .
C81A C80A C97A 101.9(10) . .
C79A C80A C21B 105.5(8) . .
C81A C80A C21B 112.8(7) . .
C97A C80A C21B 109.0(8) . .
C57A C81A C82A 123.0(12) . .
C57A C81A C80A 122.2(12) . .
C82A C81A C80A 110.2(10) . .
C81A C82A C83A 112.3(10) . .
C81A C82A C98A 101.3(10) . .
C83A C82A C98A 111.7(9) . .
C81A C82A C22B 110.3(7) . .
C83A C82A C22B 108.2(8) . .
C98A C82A C22B 113.1(8) . .
C59A C83A C84A 118.7(11) . .
C59A C83A C82A 123.4(11) . .
C84A C83A C82A 115.9(11) . .
C83A C84A C62A 121.6(12) . .
C83A C84A C85A 125.4(12) . .
C62A C84A C85A 107.2(10) . .
C64A C85A C86A 119.3(12) . .
C64A C85A C84A 108.4(12) . .
C86A C85A C84A 117.9(11) . .
C64A C85A Cl05 109.9(10) . .
C86A C85A Cl05 101.0(9) . .
C84A C85A Cl05 97.4(9) . .
C87A C86A C98A 119.1(12) . .
C87A C86A C85A 120.5(11) . .
C98A C86A C85A 115.8(11) . .
C86A C87A C95A 117.9(11) . .
C86A C87A C88A 120.1(11) . .
C95A C87A C88A 117.6(10) . .
C89A C88A C65A 118.6(11) . .
C89A C88A C87A 121.3(11) . .
C65A C88A C87A 117.1(10) . .
C88A C89A C68A 122.1(12) . .
C88A C89A C90A 118.6(11) . .
C68A C89A C90A 118.0(11) . .
C94A C90A C91A 100.9(10) . .
C94A C90A C89A 111.1(9) . .
C91A C90A C89A 115.6(11) . .
C94A C90A C23B 109.4(8) . .
C91A C90A C23B 111.4(8) . .
C89A C90A C23B 108.1(9) . .
C70A C91A C92A 122.4(12) . .
C70A C91A C90A 122.2(11) . .
C92A C91A C90A 111.8(10) . .
C73A C92A C91A 115.0(10) . .
C73A C92A C93A 110.3(9) . .
C91A C92A C93A 99.5(10) . .
C73A C92A C24B 110.5(9) . .
C91A C92A C24B 110.7(8) . .
C93A C92A C24B 110.4(8) . .
C94A C93A C76A 121.9(11) . .
C94A C93A C92A 111.8(10) . .
C76A C93A C92A 122.9(12) . .
C93A C94A C95A 122.3(10) . .
C93A C94A C90A 111.6(10) . .
C95A C94A C90A 123.8(11) . .
C94A C95A C87A 118.7(10) . .
C94A C95A C96A 117.1(11) . .
C87A C95A C96A 121.6(11) . .
C97A C96A C77A 122.6(11) . .
C97A C96A C95A 115.1(12) . .
C77A C96A C95A 119.4(10) . .
C98A C97A C96A 124.4(11) . .
C98A C97A C80A 111.6(11) . .
C96A C97A C80A 121.4(11) . .
C97A C98A C86A 120.9(11) . .
C97A C98A C82A 111.4(10) . .
C86A C98A C82A 124.1(12) . .
Cl05 Cl01 Cl04 112(2) . .
Cl05 Cl01 Cl03 109.0(15) . 2_665
Cl04 Cl01 Cl03 8.3(15) . 2_665
Cl03 Cl02 Cl07 50.0(10) . .
Cl03 Cl02 Cl04 16.8(8) . 2_665
Cl07 Cl02 Cl04 43.6(16) . 2_665
Cl03 Cl02 Cl03 20.7(10) . 2_665
Cl07 Cl02 Cl03 61.8(10) . 2_665
Cl04 Cl02 Cl03 37.5(13) 2_665 2_665
Cl03 Cl02 Cl04 34.3(11) . .
Cl07 Cl02 Cl04 71.2(14) . .
Cl04 Cl02 Cl04 51.1(15) 2_665 .
Cl03 Cl02 Cl04 13.6(9) 2_665 .
Cl04 Cl03 Cl03 175(6) 2_665 2_665
Cl04 Cl03 Cl04 177(4) 2_665 .
Cl03 Cl03 Cl04 2(3) 2_665 .
Cl04 Cl03 Cl07 63(5) 2_665 .
Cl03 Cl03 Cl07 115(3) 2_665 .
Cl04 Cl03 Cl07 116(2) . .
Cl04 Cl03 Cl02 89(5) 2_665 .
Cl03 Cl03 Cl02 86(3) 2_665 .
Cl04 Cl03 Cl02 89(2) . .
Cl07 Cl03 Cl02 67.0(13) . .
Cl04 Cl03 Cl02 112(5) 2_665 2_665
Cl03 Cl03 Cl02 73(3) 2_665 2_665
Cl04 Cl03 Cl02 71(2) . 2_665
Cl07 Cl03 Cl02 121.4(16) . 2_665
Cl02 Cl03 Cl02 159.3(11) . 2_665
Cl04 Cl03 Cl07 136(5) 2_665 2_665
Cl03 Cl03 Cl07 47(3) 2_665 2_665
Cl04 Cl03 Cl07 46(2) . 2_665
Cl07 Cl03 Cl07 161.6(11) . 2_665
Cl02 Cl03 Cl07 107.0(14) . 2_665
Cl02 Cl03 Cl07 58.6(11) 2_665 2_665
Cl04 Cl03 Cl01 24(5) 2_665 2_665
Cl03 Cl03 Cl01 160(3) 2_665 2_665
Cl04 Cl03 Cl01 158(2) . 2_665
Cl07 Cl03 Cl01 85.5(12) . 2_665
Cl02 Cl03 Cl01 105.5(9) . 2_665
Cl02 Cl03 Cl01 94.4(9) 2_665 2_665
Cl07 Cl03 Cl01 112.9(11) 2_665 2_665
Cl03 Cl04 Cl03 3(4) 2_665 .
Cl03 Cl04 Cl07 97(5) 2_665 2_665
Cl03 Cl04 Cl07 96(3) . 2_665
Cl03 Cl04 Cl01 148(6) 2_665 .
Cl03 Cl04 Cl01 150(3) . .
Cl07 Cl04 Cl01 113(2) 2_665 .
Cl03 Cl04 Cl04 2(3) 2_665 2_665
Cl03 Cl04 Cl04 0.8(11) . 2_665
Cl07 Cl04 Cl04 96(3) 2_665 2_665
Cl01 Cl04 Cl04 149(4) . 2_665
Cl03 Cl04 Cl02 74(4) 2_665 2_665
Cl03 Cl04 Cl02 71.7(19) . 2_665
Cl07 Cl04 Cl02 68(2) 2_665 2_665
Cl01 Cl04 Cl02 126(2) . 2_665
Cl04 Cl04 Cl02 73(2) 2_665 2_665
Cl03 Cl04 Cl05 133(5) 2_665 .
Cl03 Cl04 Cl05 136(3) . .
Cl07 Cl04 Cl05 110(2) 2_665 .
Cl01 Cl04 Cl05 26.0(8) . .
Cl04 Cl04 Cl05 135(3) 2_665 .
Cl02 Cl04 Cl05 151(2) 2_665 .
Cl03 Cl04 Cl02 55(4) 2_665 .
Cl03 Cl04 Cl02 57.2(16) . .
Cl07 Cl04 Cl02 114(3) 2_665 .
Cl01 Cl04 Cl02 101(2) . .
Cl04 Cl04 Cl02 56(2) 2_665 .
Cl02 Cl04 Cl02 128.9(15) 2_665 .
Cl05 Cl04 Cl02 79.1(14) . .
Cl01 Cl05 C85A 169.8(13) . .
Cl01 Cl05 Cl04 42.1(16) . .
C85A Cl05 Cl04 134.9(14) . .
Cl04 Cl07 Cl03 20.3(11) 2_665 .
Cl04 Cl07 Cl02 69(2) 2_665 .
Cl03 Cl07 Cl02 63.0(13) . .
Cl04 Cl07 Cl03 38.7(15) 2_665 2_665
Cl03 Cl07 Cl03 18.4(11) . 2_665
Cl02 Cl07 Cl03 59.6(11) . 2_665
Cl16 Cl08 C58 59.4(19) . .

loop_
_geom_bond_atom_site_label_1
_geom_bond_atom_site_label_2
_geom_bond_distance
_geom_bond_site_symmetry_2
Cl1 C7 1.821(11) .
Cl2 C10 1.846(12) .
Cl3 C13 1.822(11) .
Cl4 C15 1.820(11) .
Cl5 C18 1.835(10) .
Cl6 C21 1.839(11) .
Cl7 C24 1.825(10) .
Cl8 C29 1.814(11) .
Cl9 C34 1.820(11) .
Cl10 C36 1.796(11) .
Cl11 C41 1.819(11) .
Cl12 C46 1.832(10) .
Cl13 C50 1.806(11) .
Cl14 C51 1.826(12) .
Cl15 C56 1.834(10) .
Cl16 Cl08 0.93(4) .
Cl16 C58 1.808(10) .
Cl17 C63 1.785(10) .
Cl18 C64 1.800(12) .
Cl19 C69 1.821(10) .
Cl20 C71 1.814(10) .
Cl21 C75 1.818(13) .
Cl22 C80 1.823(10) .
Cl23 C82 1.820(10) .
Cl24 C85 1.825(12) .
Cl25 C90 1.826(12) .
Cl26 C92 1.823(12) .
C1 C2 1.378(16) .
C1 C6 1.415(14) .
C1 C10 1.534(14) .
C2 C3 1.388(15) .
C2 C13 1.495(13) .
C3 C4 1.418(13) .
C3 C15 1.484(15) .
C4 C5 1.351(16) .
C4 C18 1.515(16) .
C5 C6 1.367(15) .
C5 C21 1.522(14) .
C6 C7 1.474(16) .
C7 C22 1.516(14) .
C7 C8 1.542(15) .
C8 C25 1.403(16) .
C8 C9 1.411(14) .
C9 C28 1.403(16) .
C9 C10 1.532(16) .
C10 C11 1.565(14) .
C11 C12 1.394(16) .
C11 C30 1.395(16) .
C12 C33 1.440(15) .
C12 C13 1.514(16) .
C13 C14 1.463(16) .
C14 C35 1.330(16) .
C14 C15 1.529(13) .
C15 C16 1.512(16) .
C16 C37 1.410(15) .
C16 C17 1.424(14) .
C17 C40 1.338(16) .
C17 C18 1.581(15) .
C18 C19 1.559(15) .
C19 C42 1.399(17) .
C19 C20 1.404(16) .
C20 C45 1.391(16) .
C20 C21 1.519(16) .
C21 C22 1.495(16) .
C22 C23 1.304(17) .
C23 C46 1.513(15) .
C23 C24 1.519(16) .
C24 C48 1.486(16) .
C24 C25 1.534(13) .
C25 C26 1.414(16) .
C26 C27 1.379(14) .
C26 C50 1.527(16) .
C27 C28 1.403(16) .
C27 C53 1.483(16) .
C28 C29 1.516(14) .
C29 C30 1.491(16) .
C29 C54 1.524(18) .
C30 C31 1.397(15) .
C31 C32 1.371(16) .
C31 C56 1.512(16) .
C32 C33 1.391(16) .
C32 C58 1.505(16) .
C33 C34 1.483(16) .
C34 C60 1.514(17) .
C34 C35 1.535(13) .
C35 C36 1.476(17) .
C36 C37 1.545(14) .
C36 C61 1.554(14) .
C37 C38 1.400(16) .
C38 C39 1.379(14) .
C38 C63 1.564(14) .
C39 C40 1.407(16) .
C39 C66 1.451(17) .
C40 C41 1.532(14) .
C41 C67 1.493(16) .
C41 C42 1.499(16) .
C42 C43 1.407(16) .
C43 C44 1.344(16) .
C43 C69 1.528(16) .
C44 C45 1.396(17) .
C44 C71 1.537(17) .
C45 C46 1.498(16) .
C46 C47 1.517(16) .
C47 C48 1.382(15) .
C47 C72 1.397(17) .
C48 C49 1.394(16) .
C49 C74 1.371(17) .
C49 C50 1.466(14) .
C50 C51 1.621(15) .
C51 C52 1.485(14) .
C51 C75 1.612(17) .
C52 C53 1.398(17) .
C52 C78 1.405(16) .
C53 C54 1.380(15) .
C54 C55 1.405(16) .
C55 C79 1.385(16) .
C55 C56 1.513(15) .
C56 C57 1.475(16) .
C57 C81 1.323(16) .
C57 C58 1.505(16) .
C58 C59 1.518(16) .
C58 Cl08 2.09(4) .
C59 C83 1.372(17) .
C59 C60 1.427(16) .
C60 C61 1.367(15) .
C61 C62 1.370(16) .
C62 C84 1.378(16) .
C62 C63 1.454(14) .
C63 C64 1.637(16) .
C64 C65 1.501(13) .
C64 C85 1.576(13) .
C65 C88 1.401(16) .
C65 C66 1.417(16) .
C66 C67 1.374(14) .
C67 C68 1.403(16) .
C68 C89 1.400(15) .
C68 C69 1.497(15) .
C69 C70 1.508(16) .
C70 C91 1.355(16) .
C70 C71 1.500(16) .
C71 C72 1.504(16) .
C72 C73 1.408(15) .
C73 C74 1.393(15) .
C73 C92 1.502(16) .
C74 C75 1.537(15) .
C75 C76 1.487(17) .
C76 C77 1.415(14) .
C76 C93 1.415(15) .
C77 C96 1.430(16) .
C77 C78 1.466(16) .
C78 C79 1.431(15) .
C79 C80 1.506(15) .
C80 C97 1.494(14) .
C80 C81 1.520(15) .
C81 C82 1.492(16) .
C82 C83 1.508(16) .
C82 C98 1.537(14) .
C83 C84 1.411(15) .
C84 C85 1.518(16) .
C85 C86 1.499(16) .
C86 C87 1.385(14) .
C86 C98 1.436(14) .
C87 C95 1.443(16) .
C87 C88 1.494(13) .
C88 C89 1.425(14) .
C89 C90 1.511(16) .
C90 C91 1.491(15) .
C90 C94 1.510(14) .
C91 C92 1.479(16) .
C92 C93 1.523(14) .
C93 C94 1.361(16) .
C94 C95 1.424(14) .
C95 C96 1.423(14) .
C96 C97 1.417(14) .
C97 C98 1.340(16) .
Cl1B C7A 1.830(12) .
Cl2B C10A 1.850(12) .
Cl3B C13A 1.826(12) .
Cl4B C15A 1.843(11) .
Cl5B C18A 1.854(10) .
Cl6B C21A 1.818(11) .
Cl7B C24A 1.810(12) .
Cl8B C29A 1.826(10) .
Cl9B C34A 1.838(11) .
C10B C36A 1.823(11) .
C11B C41A 1.826(10) .
C12B C46A 1.830(11) .
C13B C50A 1.825(11) .
C14B C51A 1.920(18) .
C15B C56A 1.815(11) .
C16B C58A 1.822(11) .
C17B C63A 1.806(12) .
C18B C69A 1.816(10) .
C19B C71A 1.813(11) .
C20B C75A 1.909(16) .
C21B C80A 1.848(11) .
C22B C82A 1.828(11) .
C23B C90A 1.851(13) .
C24B C92A 1.844(12) .
C1A C6A 1.369(16) .
C1A C2A 1.371(17) .
C1A C10A 1.514(15) .
C2A C3A 1.403(14) .
C2A C13A 1.496(16) .
C3A C4A 1.369(15) .
C3A C15A 1.470(17) .
C4A C5A 1.371(17) .
C4A C18A 1.522(15) .
C5A C6A 1.440(15) .
C5A C21A 1.498(16) .
C6A C7A 1.456(17) .
C7A C8A 1.526(16) .
C7A C22A 1.534(15) .
C8A C25A 1.401(19) .
C8A C9A 1.432(15) .
C9A C28A 1.360(17) .
C9A C10A 1.557(17) .
C10A C11A 1.563(16) .
C11A C12A 1.399(17) .
C11A C30A 1.400(16) .
C12A C33A 1.372(17) .
C12A C13A 1.534(16) .
C13A C14A 1.498(16) .
C14A C35A 1.301(17) .
C14A C15A 1.500(14) .
C15A C16A 1.522(17) .
C16A C37A 1.417(16) .
C16A C17A 1.433(15) .
C17A C40A 1.396(16) .
C17A C18A 1.544(16) .
C18A C19A 1.540(17) .
C19A C42A 1.419(17) .
C19A C20A 1.423(17) .
C20A C45A 1.399(18) .
C20A C21A 1.515(17) .
C21A C22A 1.513(15) .
C22A C23A 1.295(18) .
C23A C46A 1.512(17) .
C23A C24A 1.526(16) .
C24A C25A 1.521(16) .
C24A C48A 1.538(19) .
C25A C26A 1.430(17) .
C26A C27A 1.379(16) .
C26A C50A 1.540(18) .
C27A C28A 1.399(18) .
C27A C53A 1.451(18) .
C28A C29A 1.501(15) .
C29A C30A 1.487(17) .
C29A C54A 1.520(18) .
C30A C31A 1.397(17) .
C31A C32A 1.354(17) .
C31A C56A 1.516(16) .
C32A C33A 1.414(16) .
C32A C58A 1.515(17) .
C33A C34A 1.493(16) .
C34A C60A 1.512(17) .
C34A C35A 1.517(15) .
C35A C36A 1.499(17) .
C36A C61A 1.509(16) .
C36A C37A 1.543(15) .
C37A C38A 1.391(17) .
C38A C39A 1.388(16) .
C38A C63A 1.501(17) .
C39A C40A 1.420(17) .
C39A C66A 1.462(19) .
C40A C41A 1.493(16) .
C41A C42A 1.479(17) .
C41A C67A 1.513(17) .
C42A C43A 1.393(17) .
C43A C44A 1.360(17) .
C43A C69A 1.504(18) .
C44A C45A 1.392(18) .
C44A C71A 1.525(17) .
C45A C46A 1.497(16) .
C46A C47A 1.517(18) .
C47A C72A 1.357(18) .
C47A C48A 1.394(16) .
C48A C49A 1.395(18) .
C49A C74A 1.354(19) .
C49A C50A 1.465(15) .
C50A C51A 1.58(2) .
C51A C52A 1.45(2) .
C51A C75A 1.58(2) .
C52A C78A 1.397(18) .
C52A C53A 1.446(18) .
C53A C54A 1.372(17) .
C54A C55A 1.398(18) .
C55A C79A 1.406(17) .
C55A C56A 1.510(17) .
C56A C57A 1.518(18) .
C57A C81A 1.324(17) .
C57A C58A 1.508(17) .
C58A C59A 1.524(15) .
C59A C83A 1.384(18) .
C59A C60A 1.401(17) .
C60A C61A 1.383(15) .
C61A C62A 1.384(18) .
C62A C84A 1.397(19) .
C62A C63A 1.484(15) .
C63A C64A 1.54(2) .
C64A C65A 1.406(17) .
C64A C85A 1.417(16) .
C64A Cl06 2.167(19) .
C65A C66A 1.424(17) .
C65A C88A 1.434(19) .
C66A C67A 1.378(17) .
C67A C68A 1.407(19) .
C68A C89A 1.410(19) .
C68A C69A 1.514(17) .
C69A C70A 1.511(17) .
C70A C91A 1.331(17) .
C70A C71A 1.551(18) .
C71A C72A 1.494(15) .
C72A C73A 1.445(17) .
C73A C74A 1.391(16) .
C73A C92A 1.482(19) .
C74A C75A 1.508(19) .
C75A C76A 1.45(2) .
C76A C93A 1.415(17) .
C76A C77A 1.415(16) .
C77A C96A 1.414(18) .
C77A C78A 1.507(16) .
C78A C79A 1.393(16) .
C79A C80A 1.500(18) .
C80A C81A 1.505(17) .
C80A C97A 1.510(16) .
C81A C82A 1.503(17) .
C82A C83A 1.506(17) .
C82A C98A 1.531(16) .
C83A C84A 1.386(16) .
C84A C85A 1.468(18) .
C85A C86A 1.45(2) .
C85A Cl05 2.106(19) .
C86A C87A 1.404(17) .
C86A C98A 1.428(16) .
C87A C95A 1.442(17) .
C87A C88A 1.487(16) .
C88A C89A 1.402(17) .
C89A C90A 1.511(19) .
C90A C94A 1.493(13) .
C90A C91A 1.508(18) .
C91A C92A 1.492(16) .
C92A C93A 1.536(15) .
C93A C94A 1.364(18) .
C94A C95A 1.398(16) .
C95A C96A 1.452(16) .
C96A C97A 1.384(17) .
C97A C98A 1.352(18) .
Cl01 Cl05 1.123(17) .
Cl01 Cl04 1.72(4) .
Cl01 Cl03 2.26(3) 2_665
Cl02 Cl03 2.03(2) .
Cl02 Cl07 2.09(4) .
Cl02 Cl04 2.10(5) 2_665
Cl02 Cl03 2.11(2) 2_665
Cl02 Cl04 2.41(4) .
Cl03 Cl04 0.61(3) 2_665
Cl03 Cl03 0.75(4) 2_665
Cl03 Cl04 1.36(4) .
Cl03 Cl07 1.74(3) .
Cl03 Cl02 2.11(2) 2_665
Cl03 Cl07 2.16(3) 2_665
Cl03 Cl01 2.26(3) 2_665
Cl04 Cl03 0.61(3) 2_665
Cl04 Cl07 1.56(6) 2_665
Cl04 Cl04 1.97(6) 2_665
Cl04 Cl02 2.10(5) 2_665
Cl04 Cl05 2.38(4) .
Cl07 Cl04 1.56(6) 2_665
Cl07 Cl03 2.16(3) 2_665
